data_7120019
loop_
_publ_author_name
'Wierzbicki, M.'
'G\/lowacka, A A'
'Szyma\'nski, M P'
'Szumna, A.'

_publ_section_title
;
 A chiral member of the family of organic hexameric cages.
;
_journal_issue 37
_journal_name_full 'Chemical communications (Cambridge, England)'
_journal_page_first 5200
_journal_page_last 5203
_journal_paper_doi 10.1039/c7cc02245j
_journal_volume 53
_journal_year 2017
_chemical_formula_moiety 'C288 H336 N24 O48, 13.5(C7 H8)'
_chemical_formula_sum 'C382.5 H444 N24 O48'
_chemical_formula_weight 6145.59
_space_group_crystal_system trigonal
_space_group_IT_number 167
_space_group_name_Hall '-R 3 2"c'
_space_group_name_H-M_alt 'R -3 c'
_symmetry_space_group_name_Hall '-R 3 2"c'
_symmetry_space_group_name_H-M 'R -3 c :H'
_atom_sites_solution_hydrogens geom
_audit_creation_date 2016-09-06
_audit_creation_method
;
Olex2 1.2
(compiled 2016.08.25 svn.r3337 for OlexSys, GUI svn.r5221)
;
_audit_update_record
;
2017-03-22 deposited with the CCDC.
2017-04-19 downloaded from the CCDC.
;
_cell_angle_alpha 90
_cell_angle_beta 90
_cell_angle_gamma 120
_cell_formula_units_Z 12
_cell_length_a 36.9553(7)
_cell_length_b 36.9553(7)
_cell_length_c 119.924(3)
_cell_measurement_reflns_used 17159
_cell_measurement_temperature 99.97(10)
_cell_measurement_theta_max 68.6410
_cell_measurement_theta_min 3.7210
_cell_volume 141837(5)
_computing_cell_refinement
;
CrysAlisPro, Agilent Technologies,
Version 1.171.37.35g (release 09-12-2014 CrysAlis171 .NET)
(compiled Dec  9 2014,15:38:47)
;
_computing_data_collection
;
CrysAlisPro, Agilent Technologies,
Version 1.171.37.35g (release 09-12-2014 CrysAlis171 .NET)
(compiled Dec  9 2014,15:38:47)
;
_computing_data_reduction
;
CrysAlisPro, Agilent Technologies,
Version 1.171.37.35g (release 09-12-2014 CrysAlis171 .NET)
(compiled Dec  9 2014,15:38:47)
;
_computing_molecular_graphics 'Olex2 (Dolomanov et al., 2009)'
_computing_publication_material 'Olex2 (Dolomanov et al., 2009)'
_computing_structure_refinement 'ShelXL (Sheldrick, 2015)'
_diffrn_ambient_environment N~2~
_diffrn_ambient_temperature 99.97(10)
_diffrn_detector 'CCD plate'
_diffrn_detector_area_resol_mean 16.2974
_diffrn_detector_type Eos
_diffrn_measured_fraction_theta_full 1.000
_diffrn_measured_fraction_theta_max 0.990
_diffrn_measurement_details
;
#__ type_ start__ end____ width___ exp.time_
  1 omega  -79.00  -34.00   1.0000    8.0000
omega____ theta____ kappa____ phi______ frames
    -        0.0000  178.0000 -180.0000 45

#__ type_ start__ end____ width___ exp.time_
  2 omega  -86.00  -35.00   1.0000    8.0000
omega____ theta____ kappa____ phi______ frames
    -        0.0000  178.0000    0.0000 51

#__ type_ start__ end____ width___ exp.time_
  3 omega   16.00   43.00   1.0000    8.0000
omega____ theta____ kappa____ phi______ frames
    -        0.0000  -99.0000   90.0000 27

#__ type_ start__ end____ width___ exp.time_
  4 omega -131.00 -104.00   1.0000   90.0000
omega____ theta____ kappa____ phi______ frames
    -      -57.4132 -125.0000  -60.0000 27

#__ type_ start__ end____ width___ exp.time_
  5 omega -126.00  -72.00   1.0000   90.0000
omega____ theta____ kappa____ phi______ frames
    -      -57.4132 -125.0000 -120.0000 54

#__ type_ start__ end____ width___ exp.time_
  6 omega   30.00  102.00   1.0000   90.0000
omega____ theta____ kappa____ phi______ frames
    -       57.4132  -94.0000   30.0000 72

#__ type_ start__ end____ width___ exp.time_
  7 omega   29.00   94.00   1.0000   90.0000
omega____ theta____ kappa____ phi______ frames
    -       57.4132  -94.0000 -150.0000 65

#__ type_ start__ end____ width___ exp.time_
  8 omega   43.00  121.00   1.0000   90.0000
omega____ theta____ kappa____ phi______ frames
    -       57.4132   61.0000  -90.0000 78

#__ type_ start__ end____ width___ exp.time_
  9 omega   -4.00   23.00   1.0000   90.0000
omega____ theta____ kappa____ phi______ frames
    -       57.4132  -94.0000 -150.0000 27

#__ type_ start__ end____ width___ exp.time_
 10 omega -146.00  -54.00   1.0000  134.0000
omega____ theta____ kappa____ phi______ frames
    -      -70.5000  -77.0000  -30.0000 92

#__ type_ start__ end____ width___ exp.time_
 11 omega  101.00  176.00   1.0000  134.0000
omega____ theta____ kappa____ phi______ frames
    -      114.8264  104.0000  150.0000 75

#__ type_ start__ end____ width___ exp.time_
 12 omega   38.00   89.00   1.0000  134.0000
omega____ theta____ kappa____ phi______ frames
    -      114.8264  -37.0000 -180.0000 51

#__ type_ start__ end____ width___ exp.time_
 13 omega   58.00   99.00   1.0000  134.0000
omega____ theta____ kappa____ phi______ frames
    -      114.8264  -50.0000   30.0000 41

#__ type_ start__ end____ width___ exp.time_
 14 omega   50.00  149.00   1.0000  134.0000
omega____ theta____ kappa____ phi______ frames
    -      114.8264  -77.0000  150.0000 99

#__ type_ start__ end____ width___ exp.time_
 15 omega   40.00   78.00   1.0000  134.0000
omega____ theta____ kappa____ phi______ frames
    -      114.8264  -37.0000    0.0000 38

#__ type_ start__ end____ width___ exp.time_
 16 omega   84.00  141.00   1.0000  134.0000
omega____ theta____ kappa____ phi______ frames
    -      114.8264   50.0000  150.0000 57

#__ type_ start__ end____ width___ exp.time_
 17 omega  110.00  167.00   1.0000  134.0000
omega____ theta____ kappa____ phi______ frames
    -      114.8264  104.0000  120.0000 57

#__ type_ start__ end____ width___ exp.time_
 18 omega  102.00  141.00   1.0000  134.0000
omega____ theta____ kappa____ phi______ frames
    -      114.8264  104.0000 -180.0000 39

#__ type_ start__ end____ width___ exp.time_
 19 omega  113.00  145.00   1.0000  134.0000
omega____ theta____ kappa____ phi______ frames
    -      114.8264  -77.0000   30.0000 32

#__ type_ start__ end____ width___ exp.time_
 20 omega   58.00   93.00   1.0000  134.0000
omega____ theta____ kappa____ phi______ frames
    -      114.8264  -77.0000   30.0000 35

#__ type_ start__ end____ width___ exp.time_
 21 omega   40.00   76.00   1.0000  134.0000
omega____ theta____ kappa____ phi______ frames
    -      114.8264  -37.0000  120.0000 36
;
_diffrn_measurement_device 'four-circle diffractometer'
_diffrn_measurement_device_type 'SuperNova, Dual, Cu at zero, Eos'
_diffrn_measurement_method '\w scans'
_diffrn_orient_matrix_UB_11 0.0218839333
_diffrn_orient_matrix_UB_12 -0.0095143333
_diffrn_orient_matrix_UB_13 0.0095674667
_diffrn_orient_matrix_UB_21 0.0133332000
_diffrn_orient_matrix_UB_22 -0.0231718000
_diffrn_orient_matrix_UB_23 -0.0082238000
_diffrn_orient_matrix_UB_31 0.0407715333
_diffrn_orient_matrix_UB_32 0.0410556667
_diffrn_orient_matrix_UB_33 -0.0024227333
_diffrn_radiation_monochromator mirror
_diffrn_radiation_probe x-ray
_diffrn_radiation_type CuK\a
_diffrn_radiation_wavelength 1.54184
_diffrn_reflns_av_R_equivalents 0.1141
_diffrn_reflns_av_unetI/netI 0.0875
_diffrn_reflns_Laue_measured_fraction_full 1.000
_diffrn_reflns_Laue_measured_fraction_max 0.990
_diffrn_reflns_limit_h_max 74
_diffrn_reflns_limit_h_min -73
_diffrn_reflns_limit_k_max 43
_diffrn_reflns_limit_k_min -45
_diffrn_reflns_limit_l_max 99
_diffrn_reflns_limit_l_min -88
_diffrn_reflns_number 30276
_diffrn_reflns_point_group_measured_fraction_full 1.000
_diffrn_reflns_point_group_measured_fraction_max 0.990
_diffrn_reflns_theta_full 67.684
_diffrn_reflns_theta_max 71.214
_diffrn_reflns_theta_min 3.673
_diffrn_source 'sealed X-ray tube'
_diffrn_source_type 'SuperNova (Cu) X-ray Source'
_exptl_absorpt_coefficient_mu 0.452
_exptl_absorpt_correction_T_max 1.00000
_exptl_absorpt_correction_T_min 0.72755
_exptl_absorpt_correction_type multi-scan
_exptl_absorpt_process_details
;
CrysAlisPro, Agilent Technologies,
Version 1.171.37.35g (release 09-12-2014 CrysAlis171 .NET)
(compiled Dec  9 2014,15:38:47)
Empirical absorption correction using spherical harmonics,
 implemented in SCALE3 ABSPACK scaling algorithm.
;
_exptl_crystal_colour yellow
_exptl_crystal_colour_primary yellow
_exptl_crystal_density_diffrn 0.863
_exptl_crystal_F_000 39492
_refine_diff_density_max 0.411
_refine_diff_density_min -0.288
_refine_diff_density_rms 0.053
_refine_ls_extinction_method none
_refine_ls_goodness_of_fit_ref 0.864
_refine_ls_hydrogen_treatment constr
_refine_ls_matrix_type full
_refine_ls_number_parameters 1373
_refine_ls_number_reflns 30276
_refine_ls_number_restraints 16
_refine_ls_restrained_S_all 0.867
_refine_ls_R_factor_all 0.1497
_refine_ls_R_factor_gt 0.0829
_refine_ls_shift/su_max 0.000
_refine_ls_shift/su_mean 0.000
_refine_ls_structure_factor_coef Fsqd
_refine_ls_weighting_details 'w=1/[\s^2^(Fo^2^)+(0.1311P)^2^] where P=(Fo^2^+2Fc^2^)/3'
_refine_ls_weighting_scheme calc
_refine_ls_wR_factor_gt 0.2383
_refine_ls_wR_factor_ref 0.2595
_reflns_Friedel_coverage 0.000
_reflns_number_gt 10031
_reflns_number_total 30276
_reflns_threshold_expression 'I > 2\s(I)'
_cod_data_source_file c7cc02245j2.cif
_cod_data_source_block hexamer_3
_cod_depositor_comments 'Adding full bibliography for 7120019.cif.'
_cod_original_cell_volume 141838(6)
_cod_original_formula_sum 'C382.50 H444 N24 O48'
_cod_database_code 7120019
_shelx_space_group_comment
;
The symmetry employed for this shelxl refinement is uniquely defined
by the following loop, which should always be used as a source of
symmetry information in preference to the above space-group names.
They are only intended as comments.
;
_reflns_odcompleteness_completeness 99.94
_reflns_odcompleteness_iscentric 1
_reflns_odcompleteness_theta 66.97
_olex2_refinement_description
;
1. Fixed Uiso
 At 1.2 times of:
  All C(H) groups, All C(H,H) groups
 At 1.5 times of:
  All C(H,H,H) groups, All O(H) groups
2. Restrained distances
 C211-C212
 0.005 with sigma of 1.505
 C247-C241
 2.52 with sigma of 0.01
 C243-C241
 2.52 with sigma of 0.01
3. Restrained planarity
 C247, C242, C243, C241
 with sigma of 0.05
4. Rigid bond restraints
 C241, C242, C247, C246, C245
 with sigma for 1-2 distances of 0.01 and sigma for 1-3 distances of 0.01
 C222, C223, C224, C225
 with sigma for 1-2 distances of 0.005 and sigma for 1-3 distances of 0.01
5. Others
 Fixed Sof: H22A(0.5) H22B(0.5) H22C(0.5)
6.a Ternary CH refined with riding coordinates:
 C11(H11), C13(H13), C31(H31), C33(H33), C51(H51), C53(H53), C71(H71),
 C73(H73), C91(H91), C93(H93), C111(H111), C113(H113), C131(H131), C133(H133),
 C151(H151), C153(H153)
6.b Secondary CH2 refined with riding coordinates:
 C12(H12A,H12B), C32(H32A,H32B), C52(H52A,H52B), C72(H72A,H72B), C92(H92A,
 H92B), C112(H11A,H11B), C132(H13A,H13B), C152(H15D,H15E)
6.c Me refined with riding coordinates:
 C241(H24A,H24B,H24C), C211(H21A,H21B,H21C), C201(H20A,H20B,H20C), C231(H23A,
 H23B,H23C), C221(H22A,H22B,H22C)
6.d Aromatic/amide H refined with riding coordinates:
 C2(H2), C9(H9), C22(H22), C29(H29), C42(H42), C49(H49), C62(H62), C69(H69),
 C82(H82), C89(H89), C102(H102), C109(H109), C122(H122), C129(H129), C142(H142),
  C149(H149), C247(H247), C246(H246), C245(H245), C244(H244), C243(H243),
 C213(H213), C214(H214), C215(H215), C216(H216), C217(H217), C203(H203),
 C204(H204), C205(H205), C206(H206), C207(H207), C233(H233), C234(H234),
 C235(H235), C236(H236), C237(H237), C223(H223), C224(H224), C225(H225)
6.e Fitted hexagon refined as free rotating group:
 C242(C247,C246,C245,C244,C243), C212(C213,C214,C215,C216,C217)
6.f Tetrahedral OH refined with riding coordinates:
 O147(H147)
6.g Idealised Me refined as rotating group:
 C14(H14A,H14B,H14C), C15(H15A,H15B,H15C), C34(H34A,H34B,H34C), C35(H35A,H35B,
 H35C), C54(H54A,H54B,H54C), C55(H55A,H55B,H55C), C74(H74A,H74B,H74C), C75(H75A,
 H75B,H75C), C94(H94A,H94B,H94C), C95(H95A,H95B,H95C), C114(H11C,H11D,H11E),
 C115(H11F,H11G,H11H), C134(H13C,H13D,H13E), C135(H13F,H13G,H13H), C154(H15F,
 H15G,H15H), C155(H15I,H15J,H15K)
6.h Idealised tetrahedral OH refined as rotating group:
 O7(H7), O8(H8), O27(H27), O28(H28), O47(H47), O48(H48), O67(H67), O68(H68),
 O87(H87), O88(H88), O107(H107), O108(H108), O127(H127), O128(H128), O148(H148)
;
_shelx_shelxl_version_number 2014/7
_olex2_submission_special_instructions 'No special instructions were received'

loop_
_space_group_symop_operation_xyz
'x, y, z'
'-y, x-y, z'
'-x+y, -x, z'
'x-y, -y, -z+1/2'
'-x, -x+y, -z+1/2'
'y, x, -z+1/2'
'x+2/3, y+1/3, z+1/3'
'-y+2/3, x-y+1/3, z+1/3'
'-x+y+2/3, -x+1/3, z+1/3'
'x-y+2/3, -y+1/3, -z+5/6'
'-x+2/3, -x+y+1/3, -z+5/6'
'y+2/3, x+1/3, -z+5/6'
'x+1/3, y+2/3, z+2/3'
'-y+1/3, x-y+2/3, z+2/3'
'-x+y+1/3, -x+2/3, z+2/3'
'x-y+1/3, -y+2/3, -z+7/6'
'-x+1/3, -x+y+2/3, -z+7/6'
'y+1/3, x+2/3, -z+7/6'
'-x, -y, -z'
'y, -x+y, -z'
'x-y, x, -z'
'-x+y, y, z-1/2'
'x, x-y, z-1/2'
'-y, -x, z-1/2'
'-x+2/3, -y+1/3, -z+1/3'
'y+2/3, -x+y+1/3, -z+1/3'
'x-y+2/3, x+1/3, -z+1/3'
'-x+y+2/3, y+1/3, z-1/6'
'x+2/3, x-y+1/3, z-1/6'
'-y+2/3, -x+1/3, z-1/6'
'-x+1/3, -y+2/3, -z+2/3'
'y+1/3, -x+y+2/3, -z+2/3'
'x-y+1/3, x+2/3, -z+2/3'
'-x+y+1/3, y+2/3, z+1/6'
'x+1/3, x-y+2/3, z+1/6'
'-y+1/3, -x+2/3, z+1/6'

loop_
_atom_site_label
_atom_site_type_symbol
_atom_site_fract_x
_atom_site_fract_y
_atom_site_fract_z
_atom_site_U_iso_or_equiv
_atom_site_adp_type
_atom_site_occupancy
_atom_site_site_symmetry_order
_atom_site_calc_flag
_atom_site_refinement_flags_posn
_atom_site_refinement_flags_adp
_atom_site_refinement_flags_occupancy
_atom_site_disorder_assembly
_atom_site_disorder_group
C1 C 0.35888(12) 0.23317(13) -0.00295(3) 0.0714(10) Uani 1 1 d . . . . .
C2 C 0.36855(12) 0.25800(14) 0.00666(3) 0.0737(10) Uani 1 1 d . . . . .
H2 H 0.3571 0.2443 0.0133 0.088 Uiso 1 1 calc R . . . .
C3 C 0.39305(12) 0.30009(13) 0.00709(3) 0.0715(10) Uani 1 1 d . . . . .
C4 C 0.41126(13) 0.32022(14) -0.00275(3) 0.0757(11) Uani 1 1 d . . . . .
C5 C 0.40408(13) 0.29786(14) -0.01278(3) 0.0779(11) Uani 1 1 d . . . . .
C6 C 0.37823(14) 0.25500(14) -0.01280(3) 0.0783(11) Uani 1 1 d . . . . .
C9 C 0.42184(16) 0.31939(17) -0.02322(3) 0.0926(13) Uani 1 1 d . . . . .
H9 H 0.4159 0.3040 -0.0298 0.111 Uiso 1 1 calc R . . . .
C11 C 0.40130(12) 0.32568(13) 0.01791(3) 0.0757(10) Uani 1 1 d . . . . .
H11 H 0.4090 0.3541 0.0156 0.091 Uiso 1 1 calc R . . . .
C12 C 0.36193(12) 0.31010(14) 0.02512(3) 0.0856(12) Uani 1 1 d . . . . .
H12A H 0.3536 0.2821 0.0276 0.103 Uiso 1 1 calc R . . . .
H12B H 0.3692 0.3278 0.0317 0.103 Uiso 1 1 calc R . . . .
C13 C 0.32463(14) 0.30920(17) 0.01954(4) 0.1010(15) Uani 1 1 d . . . . .
H13 H 0.3150 0.2878 0.0137 0.121 Uiso 1 1 calc R . . . .
C14 C 0.33674(18) 0.35168(18) 0.01356(5) 0.131(2) Uani 1 1 d . . . . .
H14A H 0.3517 0.3744 0.0187 0.197 Uiso 1 1 calc GR . . . .
H14B H 0.3118 0.3514 0.0112 0.197 Uiso 1 1 calc GR . . . .
H14C H 0.3540 0.3552 0.0072 0.197 Uiso 1 1 calc GR . . . .
C15 C 0.28919(15) 0.2967(2) 0.02729(4) 0.139(2) Uani 1 1 d . . . . .
H15A H 0.2826 0.2708 0.0308 0.208 Uiso 1 1 calc GR . . . .
H15B H 0.2653 0.2932 0.0232 0.208 Uiso 1 1 calc GR . . . .
H15C H 0.2967 0.3180 0.0329 0.208 Uiso 1 1 calc GR . . . .
C21 C 0.43925(12) 0.32946(13) 0.02412(3) 0.0693(10) Uani 1 1 d . . . . .
C22 C 0.43556(12) 0.29917(12) 0.03154(3) 0.0675(10) Uani 1 1 d . . . . .
H22 H 0.4094 0.2755 0.0324 0.081 Uiso 1 1 calc R . . . .
C23 C 0.46802(12) 0.30173(12) 0.03772(3) 0.0656(9) Uani 1 1 d . . . . .
C24 C 0.50716(12) 0.33674(12) 0.03597(3) 0.0677(10) Uani 1 1 d . . . . .
C25 C 0.51335(13) 0.36790(13) 0.02866(3) 0.0719(10) Uani 1 1 d . . . . .
C26 C 0.47859(13) 0.36378(13) 0.02272(3) 0.0726(10) Uani 1 1 d . . . . .
C29 C 0.55343(12) 0.40447(13) 0.02713(3) 0.0767(11) Uani 1 1 d . . . . .
H29 H 0.5561 0.4250 0.0222 0.092 Uiso 1 1 calc R . . . .
C31 C 0.46239(11) 0.26828(11) 0.04600(3) 0.0676(9) Uani 1 1 d . . . . .
H31 H 0.4858 0.2816 0.0513 0.081 Uiso 1 1 calc R . . . .
C32 C 0.42250(11) 0.25208(12) 0.05287(3) 0.0705(10) Uani 1 1 d . . . . .
H32A H 0.4210 0.2760 0.0556 0.085 Uiso 1 1 calc R . . . .
H32B H 0.3989 0.2367 0.0479 0.085 Uiso 1 1 calc R . . . .
C33 C 0.41713(12) 0.22464(12) 0.06268(3) 0.0753(11) Uani 1 1 d . . . . .
H33 H 0.4149 0.1987 0.0599 0.090 Uiso 1 1 calc R . . . .
C34 C 0.45414(13) 0.24481(14) 0.07066(3) 0.0919(13) Uani 1 1 d . . . . .
H34A H 0.4780 0.2455 0.0673 0.138 Uiso 1 1 calc GR . . . .
H34B H 0.4473 0.2288 0.0774 0.138 Uiso 1 1 calc GR . . . .
H34C H 0.4604 0.2728 0.0723 0.138 Uiso 1 1 calc GR . . . .
C35 C 0.37664(12) 0.21363(13) 0.06869(3) 0.0849(12) Uani 1 1 d . . . . .
H35A H 0.3773 0.2388 0.0710 0.127 Uiso 1 1 calc GR . . . .
H35B H 0.3736 0.1969 0.0751 0.127 Uiso 1 1 calc GR . . . .
H35C H 0.3535 0.1983 0.0637 0.127 Uiso 1 1 calc GR . . . .
C41 C 0.46617(11) 0.23344(12) 0.04018(3) 0.0637(9) Uani 1 1 d . . . . .
C42 C 0.43247(12) 0.20015(12) 0.03514(3) 0.0676(10) Uani 1 1 d . . . . .
H42 H 0.4071 0.1996 0.0352 0.081 Uiso 1 1 calc R . . . .
C43 C 0.43408(11) 0.16722(11) 0.02997(3) 0.0643(9) Uani 1 1 d . . . . .
C44 C 0.47212(12) 0.16913(12) 0.02985(3) 0.0670(9) Uani 1 1 d . . . . .
C45 C 0.50747(12) 0.20177(12) 0.03464(3) 0.0678(9) Uani 1 1 d . . . . .
C46 C 0.50434(12) 0.23405(12) 0.03986(3) 0.0693(10) Uani 1 1 d . . . . .
C49 C 0.54703(12) 0.20156(13) 0.03509(3) 0.0766(11) Uani 1 1 d . . . . .
H49 H 0.5696 0.2227 0.0389 0.092 Uiso 1 1 calc R . . . .
C51 C 0.39478(11) 0.13030(11) 0.02488(3) 0.0664(9) Uani 1 1 d . . . . .
H51 H 0.4006 0.1072 0.0245 0.080 Uiso 1 1 calc R . . . .
C52 C 0.35692(11) 0.11513(12) 0.03239(3) 0.0726(10) Uani 1 1 d . . . . .
H52A H 0.3330 0.0924 0.0287 0.087 Uiso 1 1 calc R . . . .
H52B H 0.3509 0.1377 0.0334 0.087 Uiso 1 1 calc R . . . .
C53 C 0.36190(13) 0.10029(14) 0.04379(3) 0.0855(12) Uani 1 1 d . . . . .
H53 H 0.3886 0.1218 0.0469 0.103 Uiso 1 1 calc R . . . .
C54 C 0.32755(16) 0.09534(18) 0.05151(4) 0.1188(17) Uani 1 1 d . . . . .
H54A H 0.3303 0.1222 0.0529 0.178 Uiso 1 1 calc GR . . . .
H54B H 0.3296 0.0835 0.0584 0.178 Uiso 1 1 calc GR . . . .
H54C H 0.3009 0.0772 0.0481 0.178 Uiso 1 1 calc GR . . . .
C55 C 0.36311(16) 0.06061(18) 0.04306(4) 0.1197(17) Uani 1 1 d . . . . .
H55A H 0.3386 0.0399 0.0392 0.180 Uiso 1 1 calc GR . . . .
H55B H 0.3639 0.0509 0.0504 0.180 Uiso 1 1 calc GR . . . .
H55C H 0.3876 0.0655 0.0390 0.180 Uiso 1 1 calc GR . . . .
C61 C 0.38699(11) 0.13849(11) 0.01296(3) 0.0672(9) Uani 1 1 d . . . . .
C62 C 0.36300(11) 0.15710(12) 0.01036(3) 0.0715(10) Uani 1 1 d . . . . .
H62 H 0.3520 0.1650 0.0162 0.086 Uiso 1 1 calc R . . . .
C63 C 0.35469(12) 0.16448(12) -0.00033(3) 0.0693(10) Uani 1 1 d . . . . .
C64 C 0.37117(12) 0.15200(12) -0.00902(3) 0.0730(10) Uani 1 1 d . . . . .
C65 C 0.39562(12) 0.13416(11) -0.00717(3) 0.0699(10) Uani 1 1 d . . . . .
C66 C 0.40404(12) 0.12789(11) 0.00401(3) 0.0689(10) Uani 1 1 d . . . . .
C69 C 0.41184(13) 0.11984(12) -0.01627(3) 0.0793(11) Uani 1 1 d . . . . .
H69 H 0.4276 0.1072 -0.0147 0.095 Uiso 1 1 calc R . . . .
C71 C 0.33005(12) 0.18607(13) -0.00298(3) 0.0752(11) Uani 1 1 d . . . . .
H71 H 0.3201 0.1784 -0.0107 0.090 Uiso 1 1 calc R . . . .
C72 C 0.29091(12) 0.17328(13) 0.00424(3) 0.0807(11) Uani 1 1 d . . . . .
H72A H 0.2747 0.1430 0.0046 0.097 Uiso 1 1 calc R . . . .
H72B H 0.2997 0.1836 0.0118 0.097 Uiso 1 1 calc R . . . .
C73 C 0.26314(13) 0.18950(14) -0.00004(3) 0.0851(12) Uani 1 1 d . . . . .
H73 H 0.2804 0.2196 -0.0013 0.102 Uiso 1 1 calc R . . . .
C74 C 0.24241(15) 0.16870(17) -0.01097(4) 0.1149(16) Uani 1 1 d . . . . .
H74A H 0.2634 0.1765 -0.0166 0.172 Uiso 1 1 calc GR . . . .
H74B H 0.2231 0.1776 -0.0131 0.172 Uiso 1 1 calc GR . . . .
H74C H 0.2277 0.1389 -0.0101 0.172 Uiso 1 1 calc GR . . . .
C75 C 0.22968(15) 0.18222(18) 0.00850(4) 0.1162(17) Uani 1 1 d . . . . .
H75A H 0.2136 0.1530 0.0102 0.174 Uiso 1 1 calc GR . . . .
H75B H 0.2117 0.1916 0.0055 0.174 Uiso 1 1 calc GR . . . .
H75C H 0.2427 0.1976 0.0152 0.174 Uiso 1 1 calc GR . . . .
C81 C 0.42786(11) 0.07817(12) -0.07292(3) 0.0696(10) Uani 1 1 d . . . . .
C82 C 0.43907(11) 0.04907(12) -0.06981(3) 0.0705(10) Uani 1 1 d . . . . .
H82 H 0.4451 0.0356 -0.0755 0.085 Uiso 1 1 calc R . . . .
C83 C 0.44200(12) 0.03856(12) -0.05897(3) 0.0726(10) Uani 1 1 d . . . . .
C84 C 0.43442(12) 0.05998(12) -0.05049(3) 0.0704(10) Uani 1 1 d . . . . .
C85 C 0.42382(12) 0.09079(12) -0.05317(3) 0.0728(10) Uani 1 1 d . . . . .
C86 C 0.42082(12) 0.09986(12) -0.06430(3) 0.0711(10) Uani 1 1 d . . . . .
C89 C 0.41420(12) 0.11216(12) -0.04437(3) 0.0753(11) Uani 1 1 d . . . . .
H89 H 0.4053 0.1309 -0.0462 0.090 Uiso 1 1 calc R . . . .
C91 C 0.45481(13) 0.00649(12) -0.05605(3) 0.0750(11) Uani 1 1 d . . . . .
H91 H 0.4451 -0.0027 -0.0484 0.090 Uiso 1 1 calc R . . . .
C92 C 0.43255(13) -0.03309(12) -0.06356(3) 0.0810(11) Uani 1 1 d . . . . .
H92A H 0.4410 -0.0249 -0.0712 0.097 Uiso 1 1 calc R . . . .
H92B H 0.4419 -0.0524 -0.0614 0.097 Uiso 1 1 calc R . . . .
C93 C 0.38588(13) -0.05525(13) -0.06293(3) 0.0840(12) Uani 1 1 d . . . . .
H93 H 0.3766 -0.0363 -0.0658 0.101 Uiso 1 1 calc R . . . .
C94 C 0.37060(14) -0.06669(15) -0.05118(3) 0.1042(15) Uani 1 1 d . . . . .
H94A H 0.3807 -0.0840 -0.0481 0.156 Uiso 1 1 calc GR . . . .
H94B H 0.3406 -0.0817 -0.0511 0.156 Uiso 1 1 calc GR . . . .
H94C H 0.3807 -0.0417 -0.0468 0.156 Uiso 1 1 calc GR . . . .
C95 C 0.36663(16) -0.09408(18) -0.07020(4) 0.144(2) Uani 1 1 d . . . . .
H95A H 0.3733 -0.0861 -0.0779 0.217 Uiso 1 1 calc GR . . . .
H95B H 0.3368 -0.1089 -0.0693 0.217 Uiso 1 1 calc GR . . . .
H95C H 0.3776 -0.1118 -0.0681 0.217 Uiso 1 1 calc GR . . . .
C101 C 0.50120(13) 0.02558(12) -0.05588(3) 0.0738(10) Uani 1 1 d . . . . .
C102 C 0.52492(13) 0.02865(11) -0.06534(3) 0.0722(10) Uani 1 1 d . . . . .
H102 H 0.5108 0.0193 -0.0721 0.087 Uiso 1 1 calc R . . . .
C103 C 0.56708(13) 0.04430(12) -0.06545(3) 0.0734(10) Uani 1 1 d . . . . .
C104 C 0.58837(15) 0.05882(14) -0.05543(3) 0.0845(12) Uani 1 1 d . . . . .
C105 C 0.56636(14) 0.05675(14) -0.04555(3) 0.0851(12) Uani 1 1 d . . . . .
C106 C 0.52333(15) 0.04046(14) -0.04611(3) 0.0865(12) Uani 1 1 d . . . . .
C109 C 0.58720(18) 0.06788(15) -0.03490(4) 0.1010(14) Uani 1 1 d . . . . .
H109 H 0.5719 0.0643 -0.0284 0.121 Uiso 1 1 calc R . . . .
C111 C 0.59133(13) 0.04625(12) -0.07588(3) 0.0766(11) Uani 1 1 d . . . . .
H111 H 0.6174 0.0483 -0.0732 0.092 Uiso 1 1 calc R . . . .
C112 C 0.56960(13) 0.00611(12) -0.08274(3) 0.0781(11) Uani 1 1 d . . . . .
H11A H 0.5450 0.0044 -0.0862 0.094 Uiso 1 1 calc R . . . .
H11B H 0.5883 0.0082 -0.0887 0.094 Uiso 1 1 calc R . . . .
C113 C 0.55641(15) -0.03398(13) -0.07648(3) 0.0860(12) Uani 1 1 d . . . . .
H113 H 0.5349 -0.0379 -0.0711 0.103 Uiso 1 1 calc R . . . .
C114 C 0.59368(16) -0.03160(15) -0.07017(4) 0.1089(15) Uani 1 1 d . . . . .
H11C H 0.6172 -0.0218 -0.0751 0.163 Uiso 1 1 calc GR . . . .
H11D H 0.5863 -0.0588 -0.0674 0.163 Uiso 1 1 calc GR . . . .
H11E H 0.6008 -0.0126 -0.0640 0.163 Uiso 1 1 calc GR . . . .
C115 C 0.53760(14) -0.07093(13) -0.08460(4) 0.0932(13) Uani 1 1 d . . . . .
H11F H 0.5170 -0.0695 -0.0892 0.140 Uiso 1 1 calc GR . . . .
H11G H 0.5247 -0.0966 -0.0805 0.140 Uiso 1 1 calc GR . . . .
H11H H 0.5593 -0.0698 -0.0892 0.140 Uiso 1 1 calc GR . . . .
C121 C 0.60424(13) 0.08534(13) -0.08258(3) 0.0729(10) Uani 1 1 d . . . . .
C122 C 0.57792(13) 0.08797(12) -0.09035(3) 0.0728(10) Uani 1 1 d . . . . .
H122 H 0.5516 0.0646 -0.0913 0.087 Uiso 1 1 calc R . . . .
C123 C 0.58802(12) 0.12316(12) -0.09687(3) 0.0709(10) Uani 1 1 d . . . . .
C124 C 0.62803(13) 0.15745(13) -0.09522(3) 0.0791(11) Uani 1 1 d . . . . .
C125 C 0.65671(13) 0.15689(14) -0.08758(3) 0.0806(11) Uani 1 1 d . . . . .
C126 C 0.64319(14) 0.12005(14) -0.08124(3) 0.0798(11) Uani 1 1 d . . . . .
C129 C 0.69858(14) 0.19085(14) -0.08651(4) 0.0903(13) Uani 1 1 d . . . . .
H129 H 0.7169 0.1888 -0.0816 0.108 Uiso 1 1 calc R . . . .
C131 C 0.55837(12) 0.12466(11) -0.10540(3) 0.0705(10) Uani 1 1 d . . . . .
H131 H 0.5757 0.1468 -0.1107 0.085 Uiso 1 1 calc R . . . .
C132 C 0.53480(12) 0.08392(12) -0.11219(3) 0.0753(10) Uani 1 1 d . . . . .
H13A H 0.5550 0.0773 -0.1153 0.090 Uiso 1 1 calc R . . . .
H13B H 0.5169 0.0614 -0.1072 0.090 Uiso 1 1 calc R . . . .
C133 C 0.50865(13) 0.08559(13) -0.12144(3) 0.0819(11) Uani 1 1 d . . . . .
H133 H 0.4870 0.0900 -0.1180 0.098 Uiso 1 1 calc R . . . .
C134 C 0.48637(16) 0.04405(14) -0.12760(4) 0.1111(16) Uani 1 1 d . . . . .
H13C H 0.5062 0.0406 -0.1320 0.167 Uiso 1 1 calc GR . . . .
H13D H 0.4654 0.0436 -0.1324 0.167 Uiso 1 1 calc GR . . . .
H13E H 0.4734 0.0217 -0.1223 0.167 Uiso 1 1 calc GR . . . .
C135 C 0.53298(17) 0.12138(16) -0.12933(4) 0.1187(17) Uani 1 1 d . . . . .
H13F H 0.5403 0.1472 -0.1256 0.178 Uiso 1 1 calc GR . . . .
H13G H 0.5162 0.1183 -0.1358 0.178 Uiso 1 1 calc GR . . . .
H13H H 0.5580 0.1215 -0.1316 0.178 Uiso 1 1 calc GR . . . .
C141 C 0.52923(12) 0.13736(11) -0.10008(3) 0.0663(9) Uani 1 1 d . . . . .
C142 C 0.49183(11) 0.10868(11) -0.09525(3) 0.0674(9) Uani 1 1 d . . . . .
H142 H 0.4849 0.0808 -0.0953 0.081 Uiso 1 1 calc R . . . .
C143 C 0.46364(11) 0.11850(12) -0.09034(3) 0.0655(9) Uani 1 1 d . . . . .
C144 C 0.47441(12) 0.16023(12) -0.09033(3) 0.0686(10) Uani 1 1 d . . . . .
C145 C 0.51218(13) 0.19149(12) -0.09498(3) 0.0746(10) Uani 1 1 d . . . . .
C146 C 0.53946(12) 0.17929(12) -0.09980(3) 0.0715(10) Uani 1 1 d . . . . .
C149 C 0.52359(13) 0.23480(12) -0.09545(4) 0.0809(11) Uani 1 1 d . . . . .
H149 H 0.5482 0.2542 -0.0989 0.097 Uiso 1 1 calc R . . . .
C151 C 0.42208(11) 0.08562(11) -0.08505(3) 0.0702(10) Uani 1 1 d . . . . .
H151 H 0.4032 0.0971 -0.0852 0.084 Uiso 1 1 calc R . . . .
C152 C 0.40101(13) 0.04457(12) -0.09183(3) 0.0793(11) Uani 1 1 d . . . . .
H15D H 0.4200 0.0337 -0.0921 0.095 Uiso 1 1 calc R . . . .
H15E H 0.3763 0.0244 -0.0878 0.095 Uiso 1 1 calc R . . . .
C153 C 0.38849(13) 0.04775(13) -0.10351(3) 0.0864(12) Uani 1 1 d . . . . .
H153 H 0.4132 0.0691 -0.1075 0.104 Uiso 1 1 calc R . . . .
C154 C 0.35576(19) 0.0597(3) -0.10394(5) 0.177(3) Uani 1 1 d . . . . .
H15F H 0.3441 0.0572 -0.0966 0.265 Uiso 1 1 calc GR . . . .
H15G H 0.3341 0.0416 -0.1090 0.265 Uiso 1 1 calc GR . . . .
H15H H 0.3678 0.0881 -0.1065 0.265 Uiso 1 1 calc GR . . . .
C155 C 0.3728(2) 0.00539(15) -0.10950(4) 0.162(3) Uani 1 1 d . . . . .
H15I H 0.3947 -0.0014 -0.1097 0.242 Uiso 1 1 calc GR . . . .
H15J H 0.3647 0.0073 -0.1170 0.242 Uiso 1 1 calc GR . . . .
H15K H 0.3491 -0.0160 -0.1056 0.242 Uiso 1 1 calc GR . . . .
N10 N 0.44520(13) 0.35866(13) -0.02356(3) 0.0961(11) Uani 1 1 d . . . . .
N30 N 0.58581(10) 0.40964(10) 0.03245(3) 0.0761(8) Uani 1 1 d . . . . .
N50 N 0.55096(10) 0.17302(10) 0.03035(3) 0.0760(9) Uani 1 1 d . . . . .
N70 N 0.40439(10) 0.12469(10) -0.02642(3) 0.0788(9) Uani 1 1 d . . . . .
N90 N 0.41814(10) 0.10471(10) -0.03406(3) 0.0796(9) Uani 1 1 d . . . . .
N110 N 0.62694(13) 0.08283(13) -0.03437(3) 0.1005(12) Uani 1 1 d . . . . .
N130 N 0.71100(11) 0.22408(11) -0.09229(3) 0.0898(10) Uani 1 1 d . . . . .
N150 N 0.49952(11) 0.24632(10) -0.09101(3) 0.0886(10) Uani 1 1 d . . . . .
O7 O 0.37022(10) 0.23471(9) -0.02284(2) 0.0915(8) Uani 1 1 d . . . . .
H7 H 0.3711 0.2131 -0.0221 0.137 Uiso 1 1 calc GR . . . .
O8 O 0.43615(9) 0.36267(9) -0.00256(2) 0.0886(8) Uani 1 1 d . . . . .
H8 H 0.4473 0.3708 -0.0087 0.133 Uiso 1 1 calc GR . . . .
O27 O 0.48641(9) 0.39601(9) 0.01553(2) 0.0925(8) Uani 1 1 d . . . . .
H27 H 0.4706 0.3868 0.0102 0.139 Uiso 1 1 calc GR . . . .
O28 O 0.54023(7) 0.33938(8) 0.04214(2) 0.0757(7) Uani 1 1 d . . . . .
H28 H 0.5617 0.3611 0.0406 0.114 Uiso 1 1 calc GR . . . .
O47 O 0.54015(8) 0.26554(8) 0.04453(2) 0.0770(7) Uani 1 1 d . . . . .
H47 H 0.5417 0.2881 0.0433 0.115 Uiso 1 1 calc GR . . . .
O48 O 0.47405(8) 0.13669(8) 0.02464(2) 0.0763(7) Uani 1 1 d . . . . .
H48 H 0.4975 0.1399 0.0254 0.114 Uiso 1 1 calc GR . . . .
O67 O 0.42832(9) 0.10992(9) 0.00529(2) 0.0783(7) Uani 1 1 d . . . . .
H67 H 0.4366 0.1129 0.0117 0.117 Uiso 1 1 calc GR . . . .
O68 O 0.36306(9) 0.15892(9) -0.01977(2) 0.0849(8) Uani 1 1 d . . . . .
H68 H 0.3782 0.1553 -0.0241 0.127 Uiso 1 1 calc GR . . . .
O87 O 0.40948(9) 0.12907(9) -0.06622(2) 0.0811(7) Uani 1 1 d . . . . .
H87 H 0.4141 0.1365 -0.0728 0.122 Uiso 1 1 calc GR . . . .
O88 O 0.43687(9) 0.05025(8) -0.03985(2) 0.0814(7) Uani 1 1 d . . . . .
H88 H 0.4417 0.0701 -0.0358 0.122 Uiso 1 1 calc GR . . . .
O107 O 0.50406(10) 0.03958(12) -0.03615(2) 0.1043(10) Uani 1 1 d . . . . .
H107 H 0.4816 0.0381 -0.0374 0.156 Uiso 1 1 calc GR . . . .
O108 O 0.63043(9) 0.07482(11) -0.05534(2) 0.0955(9) Uani 1 1 d . . . . .
H108 H 0.6384 0.0756 -0.0489 0.143 Uiso 1 1 calc GR . . . .
O127 O 0.67215(9) 0.12156(10) -0.07379(2) 0.0988(9) Uani 1 1 d . . . . .
H127 H 0.6603 0.1094 -0.0680 0.148 Uiso 1 1 calc GR . . . .
O128 O 0.63841(8) 0.19174(8) -0.10172(2) 0.0834(7) Uani 1 1 d . . . . .
H128 H 0.6627 0.2097 -0.1005 0.125 Uiso 1 1 calc GR . . . .
O147 O 0.57544(8) 0.21071(8) -0.10443(2) 0.0842(8) Uani 1 1 d . . . . .
H147 H 0.5947 0.2061 -0.1034 0.126 Uiso 1 1 calc R . . . .
O148 O 0.44731(8) 0.17088(8) -0.08564(2) 0.0809(7) Uani 1 1 d . . . . .
H148 H 0.4534 0.1945 -0.0877 0.121 Uiso 1 1 calc GR . . . .
C241 C 0.5032(4) 0.0777(3) 0.04615(7) 0.313(7) Uani 1 1 d D U . . .
H24A H 0.5262 0.0726 0.0465 0.470 Uiso 1 1 calc R . . . .
H24B H 0.4780 0.0531 0.0483 0.470 Uiso 1 1 calc R . . . .
H24C H 0.5004 0.0851 0.0387 0.470 Uiso 1 1 calc R . . . .
C242 C 0.51167(19) 0.11461(16) 0.05419(4) 0.181(4) Uani 1 1 d . U . . .
C247 C 0.48057(14) 0.12530(16) 0.05443(4) 0.147(2) Uani 1 1 d DG U . . .
H247 H 0.4562 0.1099 0.0503 0.177 Uiso 1 1 calc R . . . .
C246 C 0.48587(18) 0.15900(18) 0.06082(4) 0.161(3) Uani 1 1 d G U . . .
H246 H 0.4651 0.1662 0.0610 0.194 Uiso 1 1 calc R . . . .
C245 C 0.5223(2) 0.18201(15) 0.06696(4) 0.172(3) Uani 1 1 d G U . . .
H245 H 0.5258 0.2046 0.0712 0.207 Uiso 1 1 calc R . . . .
C244 C 0.55338(17) 0.1713(2) 0.06672(5) 0.238(5) Uani 1 1 d G . . . .
H244 H 0.5777 0.1867 0.0708 0.286 Uiso 1 1 calc R . . . .
C243 C 0.54808(16) 0.1376(2) 0.06034(5) 0.211(5) Uani 1 1 d DG . . . .
H243 H 0.5689 0.1305 0.0602 0.253 Uiso 1 1 calc R . . . .
C211 C 0.3157(3) 0.1308(3) -0.04798(11) 0.289(7) Uani 1 1 d D . . . .
H21A H 0.3146 0.1253 -0.0558 0.434 Uiso 1 1 calc R . . . .
H21B H 0.3181 0.1576 -0.0468 0.434 Uiso 1 1 calc R . . . .
H21C H 0.3396 0.1307 -0.0448 0.434 Uiso 1 1 calc R . . . .
C212 C 0.2714(2) 0.09306(19) -0.04176(6) 0.254(7) Uani 1 1 d D . . . .
C213 C 0.2647(2) 0.09326(19) -0.03036(6) 0.187(4) Uani 1 1 d G . . . .
H213 H 0.2856 0.1132 -0.0258 0.224 Uiso 1 1 calc R . . . .
C214 C 0.2269(3) 0.0636(2) -0.02573(4) 0.200(4) Uani 1 1 d G . . . .
H214 H 0.2224 0.0637 -0.0181 0.240 Uiso 1 1 calc R . . . .
C215 C 0.1957(2) 0.03373(19) -0.03250(7) 0.240(5) Uani 1 1 d G . . . .
H215 H 0.1704 0.0139 -0.0294 0.289 Uiso 1 1 calc R . . . .
C216 C 0.2024(2) 0.03353(19) -0.04390(6) 0.206(4) Uani 1 1 d G . . . .
H216 H 0.1816 0.0135 -0.0484 0.248 Uiso 1 1 calc R . . . .
C217 C 0.2402(3) 0.0632(2) -0.04853(4) 0.202(4) Uani 1 1 d G . . . .
H217 H 0.2447 0.0631 -0.0562 0.242 Uiso 1 1 calc R . . . .
C201 C 0.3530(2) 0.2876(3) -0.05059(6) 0.188(3) Uani 1 1 d . . . . .
H20A H 0.3569 0.3122 -0.0544 0.283 Uiso 1 1 calc R . . . .
H20B H 0.3611 0.2942 -0.0429 0.283 Uiso 1 1 calc R . . . .
H20C H 0.3700 0.2780 -0.0541 0.283 Uiso 1 1 calc R . . . .
C202 C 0.3090(3) 0.2549(3) -0.05121(6) 0.146(2) Uani 1 1 d . . . . .
C203 C 0.2959(3) 0.2169(3) -0.04641(6) 0.164(3) Uani 1 1 d . . . . .
H203 H 0.3149 0.2118 -0.0426 0.197 Uiso 1 1 calc R . . . .
C204 C 0.2518(3) 0.1838(3) -0.04717(7) 0.172(3) Uani 1 1 d . . . . .
H204 H 0.2426 0.1580 -0.0438 0.207 Uiso 1 1 calc R . . . .
C205 C 0.2247(2) 0.1918(2) -0.05298(6) 0.141(2) Uani 1 1 d . . . . .
H205 H 0.1969 0.1711 -0.0537 0.170 Uiso 1 1 calc R . . . .
C206 C 0.2385(2) 0.2300(2) -0.05772(5) 0.134(2) Uani 1 1 d . . . . .
H206 H 0.2195 0.2351 -0.0615 0.161 Uiso 1 1 calc R . . . .
C207 C 0.2789(3) 0.2607(2) -0.05711(5) 0.145(2) Uani 1 1 d . . . . .
H207 H 0.2872 0.2861 -0.0606 0.174 Uiso 1 1 calc R . . . .
C231 C 0.2983(2) -0.0143(2) 0.01844(7) 0.186(3) Uani 1 1 d . . . . .
H23A H 0.2916 -0.0279 0.0256 0.279 Uiso 1 1 calc R . . . .
H23B H 0.2884 -0.0349 0.0126 0.279 Uiso 1 1 calc R . . . .
H23C H 0.3280 0.0034 0.0178 0.279 Uiso 1 1 calc R . . . .
C232 C 0.2776(2) 0.0117(3) 0.01736(7) 0.147(2) Uani 1 1 d . . . . .
C233 C 0.2815(2) 0.0352(2) 0.00791(6) 0.129(2) Uani 1 1 d . . . . .
H233 H 0.2969 0.0347 0.0018 0.155 Uiso 1 1 calc R . . . .
C234 C 0.2636(2) 0.0582(2) 0.00753(6) 0.151(2) Uani 1 1 d . . . . .
H234 H 0.2670 0.0740 0.0012 0.181 Uiso 1 1 calc R . . . .
C235 C 0.2392(2) 0.0599(2) 0.01644(7) 0.157(2) Uani 1 1 d . . . . .
H235 H 0.2261 0.0757 0.0158 0.188 Uiso 1 1 calc R . . . .
C236 C 0.2355(2) 0.0381(2) 0.02579(7) 0.138(2) Uani 1 1 d . . . . .
H236 H 0.2207 0.0396 0.0319 0.165 Uiso 1 1 calc R . . . .
C237 C 0.25397(19) 0.0131(2) 0.02624(6) 0.136(2) Uani 1 1 d . . . . .
H237 H 0.2505 -0.0028 0.0326 0.163 Uiso 1 1 calc R . . . .
C221 C 0.3333 0.2717(3) -0.0833 0.200(5) Uani 1 2 d S T P . .
H22A H 0.3569 0.2921 -0.0875 0.300 Uiso 0.5 1 calc R . . A -1
H22B H 0.3080 0.2677 -0.0867 0.300 Uiso 0.5 1 calc R . . A -1
H22C H 0.3351 0.2812 -0.0758 0.300 Uiso 0.5 1 calc R . . A -1
C222 C 0.3333 0.2293(3) -0.0833 0.151(3) Uani 1 2 d S TU P . .
C223 C 0.3645(2) 0.2255(3) -0.08883(8) 0.187(3) Uani 1 1 d . U . . .
H223 H 0.3871 0.2485 -0.0921 0.224 Uiso 1 1 calc R . . . .
C224 C 0.3607(4) 0.1875(4) -0.08925(9) 0.224(4) Uani 1 1 d . U . . .
H224 H 0.3787 0.1847 -0.0941 0.269 Uiso 1 1 calc R . . . .
C225 C 0.3333 0.1519(4) -0.0833 0.233(8) Uani 1 2 d S TU P . .
H225 H 0.3333 0.1267 -0.0833 0.279 Uiso 1 2 calc RS T P . .

loop_
_atom_site_aniso_label
_atom_site_aniso_U_11
_atom_site_aniso_U_22
_atom_site_aniso_U_33
_atom_site_aniso_U_23
_atom_site_aniso_U_13
_atom_site_aniso_U_12
C1 0.075(3) 0.083(3) 0.061(2) -0.006(2) -0.0087(19) 0.043(2)
C2 0.077(3) 0.098(3) 0.060(2) -0.011(2) -0.0065(19) 0.054(3)
C3 0.075(3) 0.076(3) 0.069(2) -0.011(2) -0.008(2) 0.042(2)
C4 0.090(3) 0.078(3) 0.067(2) -0.010(2) -0.014(2) 0.048(2)
C5 0.091(3) 0.084(3) 0.063(2) -0.006(2) -0.007(2) 0.047(3)
C6 0.094(3) 0.087(3) 0.065(2) -0.013(2) -0.010(2) 0.054(3)
C9 0.117(4) 0.097(4) 0.066(3) -0.008(2) -0.008(2) 0.056(3)
C11 0.079(3) 0.085(3) 0.064(2) -0.010(2) -0.010(2) 0.042(2)
C12 0.083(3) 0.123(4) 0.071(2) -0.027(2) -0.015(2) 0.066(3)
C13 0.089(3) 0.132(4) 0.100(3) -0.041(3) -0.019(3) 0.069(3)
C14 0.144(5) 0.137(5) 0.153(5) -0.032(4) -0.047(4) 0.100(4)
C15 0.091(4) 0.233(7) 0.115(4) -0.058(4) -0.018(3) 0.098(4)
C21 0.073(3) 0.081(3) 0.058(2) -0.013(2) -0.0046(19) 0.041(2)
C22 0.065(2) 0.076(3) 0.061(2) -0.0107(19) -0.0009(18) 0.034(2)
C23 0.069(2) 0.075(3) 0.054(2) -0.0114(18) -0.0043(18) 0.037(2)
C24 0.062(2) 0.078(3) 0.058(2) -0.0080(19) -0.0069(18) 0.031(2)
C25 0.078(3) 0.079(3) 0.059(2) -0.003(2) -0.0098(19) 0.040(2)
C26 0.084(3) 0.074(3) 0.062(2) -0.008(2) -0.007(2) 0.040(2)
C29 0.065(3) 0.082(3) 0.069(2) 0.002(2) -0.004(2) 0.027(2)
C31 0.070(2) 0.074(2) 0.058(2) -0.0109(18) -0.0040(18) 0.036(2)
C32 0.069(2) 0.074(2) 0.066(2) -0.0070(19) 0.0049(19) 0.034(2)
C33 0.083(3) 0.080(3) 0.061(2) -0.010(2) -0.002(2) 0.039(2)
C34 0.092(3) 0.101(3) 0.080(3) 0.001(2) 0.001(2) 0.046(3)
C35 0.084(3) 0.101(3) 0.068(2) -0.005(2) 0.014(2) 0.045(3)
C41 0.067(2) 0.074(2) 0.0515(19) -0.0067(18) -0.0001(17) 0.036(2)
C42 0.068(2) 0.081(3) 0.0525(19) -0.0101(18) -0.0011(17) 0.036(2)
C43 0.066(2) 0.071(2) 0.057(2) -0.0075(18) 0.0011(17) 0.035(2)
C44 0.070(3) 0.068(2) 0.066(2) -0.0116(19) -0.0009(19) 0.037(2)
C45 0.067(2) 0.074(3) 0.066(2) -0.0018(19) 0.0020(19) 0.038(2)
C46 0.072(3) 0.075(3) 0.062(2) -0.0066(19) -0.0029(19) 0.038(2)
C49 0.071(3) 0.085(3) 0.079(3) 0.001(2) -0.003(2) 0.043(2)
C51 0.065(2) 0.072(2) 0.063(2) -0.0087(18) 0.0000(18) 0.035(2)
C52 0.074(3) 0.079(3) 0.064(2) -0.0042(19) 0.0013(19) 0.038(2)
C53 0.077(3) 0.095(3) 0.084(3) 0.006(2) 0.013(2) 0.043(3)
C54 0.128(4) 0.157(5) 0.071(3) 0.001(3) 0.015(3) 0.071(4)
C55 0.118(4) 0.147(5) 0.099(4) 0.030(3) 0.014(3) 0.070(4)
C61 0.070(2) 0.072(2) 0.059(2) -0.0124(18) -0.0002(18) 0.034(2)
C62 0.068(2) 0.076(3) 0.064(2) -0.0149(19) -0.0024(19) 0.032(2)
C63 0.078(3) 0.077(3) 0.054(2) -0.0051(18) -0.0015(18) 0.039(2)
C64 0.084(3) 0.075(3) 0.061(2) -0.0110(19) -0.009(2) 0.040(2)
C65 0.080(3) 0.069(2) 0.059(2) -0.0102(18) 0.0000(19) 0.037(2)
C66 0.077(3) 0.066(2) 0.063(2) -0.0124(18) -0.0028(19) 0.036(2)
C69 0.097(3) 0.077(3) 0.064(2) -0.010(2) 0.009(2) 0.043(2)
C71 0.077(3) 0.090(3) 0.061(2) -0.009(2) -0.0056(19) 0.044(2)
C72 0.077(3) 0.094(3) 0.073(2) -0.011(2) -0.007(2) 0.044(2)
C73 0.088(3) 0.104(3) 0.079(3) -0.009(2) -0.008(2) 0.060(3)
C74 0.110(4) 0.155(5) 0.094(3) -0.024(3) -0.023(3) 0.078(4)
C75 0.109(4) 0.159(5) 0.105(4) 0.001(3) 0.004(3) 0.085(4)
C81 0.068(2) 0.072(3) 0.057(2) -0.0092(18) 0.0048(17) 0.026(2)
C82 0.070(2) 0.072(3) 0.067(2) -0.0045(19) 0.0109(19) 0.034(2)
C83 0.072(2) 0.078(3) 0.058(2) 0.0003(19) 0.0099(18) 0.030(2)
C84 0.081(3) 0.074(3) 0.057(2) -0.0019(19) 0.0090(19) 0.039(2)
C85 0.075(3) 0.078(3) 0.060(2) -0.0011(19) 0.0108(19) 0.035(2)
C86 0.079(3) 0.073(3) 0.063(2) -0.0015(19) 0.0100(19) 0.040(2)
C89 0.086(3) 0.076(3) 0.061(2) -0.0100(19) 0.012(2) 0.038(2)
C91 0.087(3) 0.079(3) 0.059(2) 0.0031(19) 0.017(2) 0.042(2)
C92 0.092(3) 0.076(3) 0.067(2) -0.001(2) 0.018(2) 0.037(2)
C93 0.084(3) 0.085(3) 0.076(3) 0.002(2) 0.013(2) 0.036(2)
C94 0.095(3) 0.107(4) 0.082(3) 0.018(3) 0.027(2) 0.029(3)
C95 0.104(4) 0.148(5) 0.114(4) -0.056(4) 0.019(3) 0.013(4)
C101 0.083(3) 0.078(3) 0.058(2) -0.0031(19) 0.008(2) 0.038(2)
C102 0.090(3) 0.072(2) 0.058(2) 0.0048(18) 0.009(2) 0.044(2)
C103 0.079(3) 0.079(3) 0.059(2) 0.0021(19) 0.010(2) 0.037(2)
C104 0.084(3) 0.100(3) 0.074(3) 0.001(2) 0.014(2) 0.050(3)
C105 0.085(3) 0.102(3) 0.063(3) -0.002(2) 0.006(2) 0.042(3)
C106 0.101(3) 0.104(3) 0.064(3) 0.004(2) 0.018(2) 0.059(3)
C109 0.109(4) 0.123(4) 0.068(3) -0.007(3) 0.005(3) 0.056(3)
C111 0.081(3) 0.082(3) 0.068(2) 0.002(2) 0.015(2) 0.041(2)
C112 0.088(3) 0.084(3) 0.070(2) 0.004(2) 0.017(2) 0.048(2)
C113 0.113(4) 0.078(3) 0.075(3) 0.006(2) 0.014(2) 0.054(3)
C114 0.136(4) 0.107(4) 0.097(3) -0.004(3) -0.007(3) 0.070(3)
C115 0.109(3) 0.082(3) 0.097(3) -0.001(2) 0.000(3) 0.054(3)
C121 0.081(3) 0.076(3) 0.064(2) 0.008(2) 0.014(2) 0.041(2)
C122 0.075(3) 0.075(3) 0.065(2) 0.004(2) 0.020(2) 0.034(2)
C123 0.073(3) 0.071(3) 0.065(2) 0.003(2) 0.0087(19) 0.033(2)
C124 0.076(3) 0.069(3) 0.087(3) 0.014(2) 0.016(2) 0.033(2)
C125 0.074(3) 0.091(3) 0.074(3) 0.010(2) -0.002(2) 0.039(3)
C126 0.077(3) 0.088(3) 0.067(2) 0.011(2) 0.004(2) 0.036(3)
C129 0.079(3) 0.082(3) 0.095(3) 0.013(3) 0.001(2) 0.028(3)
C131 0.072(2) 0.070(2) 0.066(2) 0.0080(19) 0.0139(19) 0.033(2)
C132 0.084(3) 0.082(3) 0.062(2) -0.003(2) 0.007(2) 0.043(2)
C133 0.092(3) 0.085(3) 0.070(2) -0.002(2) 0.006(2) 0.045(3)
C134 0.148(5) 0.102(4) 0.079(3) -0.020(3) -0.015(3) 0.060(3)
C135 0.131(4) 0.120(4) 0.087(3) 0.005(3) -0.014(3) 0.049(4)
C141 0.071(2) 0.060(2) 0.062(2) -0.0030(18) 0.0077(18) 0.028(2)
C142 0.071(2) 0.063(2) 0.060(2) -0.0033(17) 0.0020(19) 0.027(2)
C143 0.064(2) 0.068(2) 0.059(2) -0.0034(18) 0.0054(17) 0.029(2)
C144 0.069(2) 0.076(3) 0.063(2) -0.0007(19) 0.0110(19) 0.037(2)
C145 0.079(3) 0.071(3) 0.075(2) -0.003(2) 0.006(2) 0.039(2)
C146 0.064(2) 0.072(3) 0.067(2) 0.0037(19) 0.0104(19) 0.025(2)
C149 0.076(3) 0.065(3) 0.103(3) -0.001(2) 0.018(2) 0.036(2)
C151 0.070(2) 0.068(2) 0.061(2) -0.0068(18) 0.0045(18) 0.025(2)
C152 0.082(3) 0.072(3) 0.068(2) -0.004(2) 0.007(2) 0.026(2)
C153 0.072(3) 0.086(3) 0.079(3) -0.009(2) 0.000(2) 0.022(2)
C154 0.127(5) 0.329(10) 0.114(4) -0.054(5) -0.039(4) 0.143(6)
C155 0.247(7) 0.084(4) 0.073(3) -0.018(3) -0.028(4) 0.022(4)
N10 0.123(3) 0.090(3) 0.068(2) 0.004(2) -0.004(2) 0.048(3)
N30 0.064(2) 0.072(2) 0.084(2) -0.0015(17) -0.0052(17) 0.0273(18)
N50 0.071(2) 0.086(2) 0.082(2) -0.0101(18) 0.0012(17) 0.0483(19)
N70 0.107(3) 0.084(2) 0.0546(18) -0.0083(16) 0.0087(17) 0.054(2)
N90 0.103(3) 0.080(2) 0.0600(19) -0.0092(16) 0.0093(17) 0.049(2)
N110 0.088(3) 0.130(3) 0.068(2) -0.010(2) 0.000(2) 0.042(3)
N130 0.076(2) 0.079(2) 0.104(3) 0.009(2) -0.005(2) 0.030(2)
N150 0.097(3) 0.058(2) 0.111(3) 0.0028(19) 0.006(2) 0.039(2)
O7 0.129(2) 0.096(2) 0.0539(15) -0.0134(14) -0.0069(15) 0.060(2)
O8 0.100(2) 0.093(2) 0.0734(18) -0.0113(15) -0.0111(16) 0.0485(18)
O27 0.098(2) 0.0854(19) 0.087(2) 0.0032(16) -0.0198(16) 0.0407(17)
O28 0.0610(15) 0.0767(18) 0.0810(17) 0.0012(14) -0.0042(14) 0.0280(14)
O47 0.0674(16) 0.0736(17) 0.0869(18) -0.0096(15) -0.0052(13) 0.0329(15)
O48 0.0737(17) 0.0890(18) 0.0764(16) -0.0145(14) -0.0051(14) 0.0483(16)
O67 0.0921(19) 0.0946(19) 0.0646(15) -0.0091(14) -0.0010(14) 0.0590(17)
O68 0.107(2) 0.108(2) 0.0567(15) -0.0102(14) -0.0011(14) 0.0662(18)
O87 0.093(2) 0.0851(19) 0.0671(16) -0.0059(14) 0.0074(15) 0.0458(17)
O88 0.106(2) 0.0874(19) 0.0556(15) -0.0023(13) 0.0106(14) 0.0520(18)
O107 0.106(2) 0.154(3) 0.0632(17) -0.0072(17) 0.0099(15) 0.073(2)
O108 0.089(2) 0.128(2) 0.0659(17) 0.0015(18) 0.0088(15) 0.0517(19)
O127 0.089(2) 0.109(2) 0.090(2) 0.0227(17) 0.0014(16) 0.0430(19)
O128 0.0687(17) 0.0710(18) 0.099(2) 0.0153(16) 0.0051(15) 0.0267(14)
O147 0.0737(17) 0.0702(17) 0.107(2) 0.0157(15) 0.0183(15) 0.0349(15)
O148 0.0823(18) 0.0763(18) 0.0859(18) 0.0046(15) 0.0179(14) 0.0410(16)
C241 0.52(2) 0.267(12) 0.252(11) 0.119(8) 0.130(12) 0.276(14)
C242 0.240(10) 0.188(7) 0.183(7) 0.095(6) 0.092(7) 0.157(8)
C247 0.144(5) 0.171(6) 0.116(5) 0.054(4) 0.018(4) 0.070(5)
C246 0.218(8) 0.175(7) 0.116(5) 0.045(4) 0.043(5) 0.118(6)
C245 0.173(7) 0.187(7) 0.139(6) 0.046(5) -0.005(5) 0.077(6)
C244 0.264(13) 0.237(12) 0.218(10) 0.000(8) -0.081(9) 0.129(10)
C243 0.115(6) 0.248(11) 0.216(10) 0.105(8) -0.024(6) 0.050(6)
C211 0.179(9) 0.233(11) 0.43(2) 0.000(11) 0.010(10) 0.081(8)
C212 0.47(2) 0.280(13) 0.166(8) -0.106(9) -0.141(11) 0.309(16)
C213 0.165(7) 0.139(6) 0.279(12) -0.093(7) -0.094(7) 0.094(6)
C214 0.236(10) 0.168(8) 0.225(9) -0.097(8) -0.113(9) 0.123(8)
C215 0.342(14) 0.155(8) 0.221(10) -0.024(7) -0.118(11) 0.121(9)
C216 0.232(10) 0.161(8) 0.179(9) -0.014(7) -0.073(8) 0.063(7)
C217 0.273(11) 0.154(7) 0.209(8) -0.092(7) -0.149(8) 0.130(8)
C201 0.115(5) 0.257(9) 0.157(6) -0.028(6) -0.009(4) 0.066(6)
C202 0.140(6) 0.171(7) 0.146(6) -0.044(5) -0.030(5) 0.092(6)
C203 0.187(9) 0.193(8) 0.154(6) -0.016(6) -0.034(6) 0.126(8)
C204 0.159(7) 0.200(8) 0.183(7) -0.030(6) -0.029(6) 0.109(7)
C205 0.156(6) 0.136(6) 0.152(5) -0.008(4) -0.040(5) 0.088(5)
C206 0.120(5) 0.127(5) 0.155(5) -0.026(4) -0.056(4) 0.062(4)
C207 0.155(6) 0.177(7) 0.133(5) -0.033(4) -0.040(5) 0.105(6)
C231 0.205(7) 0.163(6) 0.244(8) -0.095(6) -0.051(6) 0.132(6)
C232 0.124(5) 0.154(6) 0.146(6) -0.056(5) -0.006(5) 0.057(5)
C233 0.142(5) 0.108(5) 0.125(5) -0.015(4) 0.010(4) 0.053(4)
C234 0.171(7) 0.126(5) 0.152(6) -0.037(4) 0.005(5) 0.070(5)
C235 0.195(7) 0.158(6) 0.129(6) 0.011(5) 0.011(5) 0.096(6)
C236 0.138(5) 0.129(5) 0.164(7) -0.009(5) 0.000(4) 0.080(5)
C237 0.127(5) 0.142(5) 0.136(5) -0.015(4) -0.006(4) 0.065(4)
C221 0.279(14) 0.177(7) 0.178(10) -0.022(5) -0.044(9) 0.140(7)
C222 0.160(9) 0.152(6) 0.144(8) 0.001(3) 0.003(6) 0.080(4)
C223 0.149(6) 0.172(6) 0.254(9) 0.000(7) 0.016(6) 0.092(6)
C224 0.293(13) 0.227(9) 0.237(10) -0.003(9) -0.009(9) 0.194(11)
C225 0.235(17) 0.147(7) 0.34(2) -0.024(6) -0.047(12) 0.117(8)

loop_
_atom_type_symbol
_atom_type_description
_atom_type_scat_dispersion_real
_atom_type_scat_dispersion_imag
_atom_type_scat_source
C C 0.0181 0.0091 'International Tables Vol C Tables 4.2.6.8 and 6.1.1.4'
H H 0.0000 0.0000 'International Tables Vol C Tables 4.2.6.8 and 6.1.1.4'
N N 0.0311 0.0180 'International Tables Vol C Tables 4.2.6.8 and 6.1.1.4'
O O 0.0492 0.0322 'International Tables Vol C Tables 4.2.6.8 and 6.1.1.4'

loop_
_geom_angle_atom_site_label_1
_geom_angle_atom_site_label_2
_geom_angle_atom_site_label_3
_geom_angle
_geom_angle_site_symmetry_1
_geom_angle_site_symmetry_3
C2 C1 C6 115.1(4) . .
C2 C1 C71 123.7(4) . .
C6 C1 C71 121.3(3) . .
C1 C2 H2 117.0 . .
C3 C2 C1 126.0(4) . .
C3 C2 H2 117.0 . .
C2 C3 C4 117.0(4) . .
C2 C3 C11 123.3(4) . .
C4 C3 C11 119.7(4) . .
C3 C4 C5 121.1(4) . .
O8 C4 C3 118.2(3) . .
O8 C4 C5 120.7(4) . .
C4 C5 C9 120.9(4) . .
C6 C5 C4 119.6(4) . .
C6 C5 C9 119.4(4) . .
C5 C6 C1 121.2(4) . .
O7 C6 C1 121.0(4) . .
O7 C6 C5 117.7(4) . .
C5 C9 H9 119.4 . .
N10 C9 C5 121.3(4) . .
N10 C9 H9 119.4 . .
C3 C11 H11 106.1 . .
C12 C11 C3 112.6(3) . .
C12 C11 H11 106.1 . .
C21 C11 C3 110.9(3) . .
C21 C11 H11 106.1 . .
C21 C11 C12 114.4(3) . .
C11 C12 H12A 108.3 . .
C11 C12 H12B 108.3 . .
H12A C12 H12B 107.4 . .
C13 C12 C11 116.1(4) . .
C13 C12 H12A 108.3 . .
C13 C12 H12B 108.3 . .
C12 C13 H13 106.8 . .
C12 C13 C14 112.1(4) . .
C14 C13 H13 106.8 . .
C15 C13 C12 112.5(4) . .
C15 C13 H13 106.8 . .
C15 C13 C14 111.3(4) . .
C13 C14 H14A 109.5 . .
C13 C14 H14B 109.5 . .
C13 C14 H14C 109.5 . .
H14A C14 H14B 109.5 . .
H14A C14 H14C 109.5 . .
H14B C14 H14C 109.5 . .
C13 C15 H15A 109.5 . .
C13 C15 H15B 109.5 . .
C13 C15 H15C 109.5 . .
H15A C15 H15B 109.5 . .
H15A C15 H15C 109.5 . .
H15B C15 H15C 109.5 . .
C22 C21 C11 121.6(4) . .
C26 C21 C11 121.4(4) . .
C26 C21 C22 117.0(4) . .
C21 C22 H22 117.9 . .
C23 C22 C21 124.3(4) . .
C23 C22 H22 117.9 . .
C22 C23 C24 116.6(4) . .
C22 C23 C31 122.6(3) . .
C24 C23 C31 120.8(3) . .
C25 C24 C23 122.4(4) . .
C25 C24 O28 120.6(3) . .
O28 C24 C23 116.9(3) . .
C24 C25 C26 118.1(4) . .
C24 C25 C29 122.3(4) . .
C26 C25 C29 119.6(4) . .
C21 C26 C25 121.5(4) . .
O27 C26 C21 122.6(4) . .
O27 C26 C25 115.9(4) . .
C25 C29 H29 119.2 . .
N30 C29 C25 121.6(4) . .
N30 C29 H29 119.2 . .
C23 C31 H31 106.6 . .
C23 C31 C32 112.7(3) . .
C23 C31 C41 110.8(3) . .
C32 C31 H31 106.6 . .
C32 C31 C41 113.1(3) . .
C41 C31 H31 106.6 . .
C31 C32 H32A 107.9 . .
C31 C32 H32B 107.9 . .
H32A C32 H32B 107.2 . .
C33 C32 C31 117.7(3) . .
C33 C32 H32A 107.9 . .
C33 C32 H32B 107.9 . .
C32 C33 H33 108.1 . .
C32 C33 C34 112.3(3) . .
C32 C33 C35 109.4(3) . .
C34 C33 H33 108.1 . .
C35 C33 H33 108.1 . .
C35 C33 C34 110.8(3) . .
C33 C34 H34A 109.5 . .
C33 C34 H34B 109.5 . .
C33 C34 H34C 109.5 . .
H34A C34 H34B 109.5 . .
H34A C34 H34C 109.5 . .
H34B C34 H34C 109.5 . .
C33 C35 H35A 109.5 . .
C33 C35 H35B 109.5 . .
C33 C35 H35C 109.5 . .
H35A C35 H35B 109.5 . .
H35A C35 H35C 109.5 . .
H35B C35 H35C 109.5 . .
C42 C41 C31 121.9(3) . .
C42 C41 C46 117.1(3) . .
C46 C41 C31 120.9(3) . .
C41 C42 H42 117.9 . .
C41 C42 C43 124.1(4) . .
C43 C42 H42 117.9 . .
C42 C43 C51 121.2(3) . .
C44 C43 C42 116.7(3) . .
C44 C43 C51 122.0(3) . .
C43 C44 C45 122.5(3) . .
C43 C44 O48 117.1(3) . .
C45 C44 O48 120.4(3) . .
C44 C45 C46 118.9(3) . .
C44 C45 C49 121.3(4) . .
C46 C45 C49 119.6(4) . .
C41 C46 C45 120.6(4) . .
O47 C46 C41 122.6(3) . .
O47 C46 C45 116.7(3) . .
C45 C49 H49 119.5 . .
N50 C49 C45 121.1(4) . .
N50 C49 H49 119.5 . .
C43 C51 H51 105.8 . .
C52 C51 C43 112.3(3) . .
C52 C51 H51 105.8 . .
C52 C51 C61 113.6(3) . .
C61 C51 C43 112.7(3) . .
C61 C51 H51 105.8 . .
C51 C52 H52A 108.7 . .
C51 C52 H52B 108.7 . .
C51 C52 C53 114.3(3) . .
H52A C52 H52B 107.6 . .
C53 C52 H52A 108.7 . .
C53 C52 H52B 108.7 . .
C52 C53 H53 107.9 . .
C54 C53 C52 110.5(4) . .
C54 C53 H53 107.9 . .
C55 C53 C52 111.8(4) . .
C55 C53 H53 107.9 . .
C55 C53 C54 110.8(4) . .
C53 C54 H54A 109.5 . .
C53 C54 H54B 109.5 . .
C53 C54 H54C 109.5 . .
H54A C54 H54B 109.5 . .
H54A C54 H54C 109.5 . .
H54B C54 H54C 109.5 . .
C53 C55 H55A 109.5 . .
C53 C55 H55B 109.5 . .
C53 C55 H55C 109.5 . .
H55A C55 H55B 109.5 . .
H55A C55 H55C 109.5 . .
H55B C55 H55C 109.5 . .
C62 C61 C51 122.4(3) . .
C66 C61 C51 120.7(3) . .
C66 C61 C62 116.9(3) . .
C61 C62 H62 117.9 . .
C63 C62 C61 124.2(3) . .
C63 C62 H62 117.9 . .
C62 C63 C64 116.9(4) . .
C62 C63 C71 123.5(3) . .
C64 C63 C71 119.6(3) . .
C65 C64 C63 122.5(4) . .
O68 C64 C63 117.8(4) . .
O68 C64 C65 119.8(3) . .
C64 C65 C66 118.7(3) . .
C64 C65 C69 122.5(4) . .
C66 C65 C69 118.8(4) . .
C61 C66 C65 120.9(4) . .
O67 C66 C61 123.3(3) . .
O67 C66 C65 115.9(3) . .
C65 C69 H69 119.9 . .
N70 C69 C65 120.2(4) . .
N70 C69 H69 119.9 . .
C1 C71 H71 106.3 . .
C1 C71 C72 111.2(3) . .
C63 C71 C1 109.9(3) . .
C63 C71 H71 106.3 . .
C63 C71 C72 116.1(3) . .
C72 C71 H71 106.3 . .
C71 C72 H72A 108.8 . .
C71 C72 H72B 108.8 . .
H72A C72 H72B 107.7 . .
C73 C72 C71 113.9(3) . .
C73 C72 H72A 108.8 . .
C73 C72 H72B 108.8 . .
C72 C73 H73 108.5 . .
C72 C73 C74 111.2(4) . .
C72 C73 C75 110.7(4) . .
C74 C73 H73 108.5 . .
C74 C73 C75 109.4(4) . .
C75 C73 H73 108.5 . .
C73 C74 H74A 109.5 . .
C73 C74 H74B 109.5 . .
C73 C74 H74C 109.5 . .
H74A C74 H74B 109.5 . .
H74A C74 H74C 109.5 . .
H74B C74 H74C 109.5 . .
C73 C75 H75A 109.5 . .
C73 C75 H75B 109.5 . .
C73 C75 H75C 109.5 . .
H75A C75 H75B 109.5 . .
H75A C75 H75C 109.5 . .
H75B C75 H75C 109.5 . .
C82 C81 C86 117.1(4) . .
C82 C81 C151 121.7(3) . .
C86 C81 C151 121.2(4) . .
C81 C82 H82 117.6 . .
C83 C82 C81 124.8(4) . .
C83 C82 H82 117.6 . .
C82 C83 C84 117.4(4) . .
C82 C83 C91 122.4(3) . .
C84 C83 C91 120.1(3) . .
C83 C84 C85 120.3(4) . .
O88 C84 C83 118.7(4) . .
O88 C84 C85 121.0(3) . .
C84 C85 C89 120.7(4) . .
C86 C85 C84 119.9(3) . .
C86 C85 C89 119.3(4) . .
C85 C86 C81 120.4(4) . .
O87 C86 C81 123.0(3) . .
O87 C86 C85 116.5(3) . .
C85 C89 H89 120.3 . .
N90 C89 C85 119.4(4) . .
N90 C89 H89 120.3 . .
C83 C91 H91 106.5 . .
C83 C91 C92 112.0(3) . .
C92 C91 H91 106.5 . .
C101 C91 C83 111.5(3) . .
C101 C91 H91 106.5 . .
C101 C91 C92 113.2(3) . .
C91 C92 H92A 108.7 . .
C91 C92 H92B 108.7 . .
H92A C92 H92B 107.6 . .
C93 C92 C91 114.1(3) . .
C93 C92 H92A 108.7 . .
C93 C92 H92B 108.7 . .
C92 C93 H93 108.1 . .
C92 C93 C94 111.8(4) . .
C92 C93 C95 110.9(4) . .
C94 C93 H93 108.1 . .
C94 C93 C95 109.9(4) . .
C95 C93 H93 108.1 . .
C93 C94 H94A 109.5 . .
C93 C94 H94B 109.5 . .
C93 C94 H94C 109.5 . .
H94A C94 H94B 109.5 . .
H94A C94 H94C 109.5 . .
H94B C94 H94C 109.5 . .
C93 C95 H95A 109.5 . .
C93 C95 H95B 109.5 . .
C93 C95 H95C 109.5 . .
H95A C95 H95B 109.5 . .
H95A C95 H95C 109.5 . .
H95B C95 H95C 109.5 . .
C102 C101 C91 123.4(4) . .
C106 C101 C91 120.8(3) . .
C106 C101 C102 115.7(4) . .
C101 C102 H102 117.4 . .
C103 C102 C101 125.2(4) . .
C103 C102 H102 117.4 . .
C102 C103 C104 117.5(4) . .
C102 C103 C111 123.3(4) . .
C104 C103 C111 119.2(4) . .
C103 C104 C105 120.2(4) . .
O108 C104 C103 118.6(4) . .
O108 C104 C105 121.2(4) . .
C104 C105 C109 121.0(4) . .
C106 C105 C104 118.9(4) . .
C106 C105 C109 119.9(4) . .
C101 C106 C105 122.4(4) . .
C101 C106 O107 122.0(4) . .
O107 C106 C105 115.6(4) . .
C105 C109 H109 120.1 . .
N110 C109 C105 119.9(4) . .
N110 C109 H109 120.1 . .
C103 C111 H111 105.7 . .
C103 C111 C112 112.7(3) . .
C112 C111 H111 105.7 . .
C121 C111 C103 112.4(3) . .
C121 C111 H111 105.7 . .
C121 C111 C112 113.8(3) . .
C111 C112 H11A 108.3 . .
C111 C112 H11B 108.3 . .
H11A C112 H11B 107.4 . .
C113 C112 C111 116.1(3) . .
C113 C112 H11A 108.3 . .
C113 C112 H11B 108.3 . .
C112 C113 H113 108.5 . .
C112 C113 C114 110.4(4) . .
C112 C113 C115 109.8(3) . .
C114 C113 H113 108.5 . .
C115 C113 H113 108.5 . .
C115 C113 C114 111.0(4) . .
C113 C114 H11C 109.5 . .
C113 C114 H11D 109.5 . .
C113 C114 H11E 109.5 . .
H11C C114 H11D 109.5 . .
H11C C114 H11E 109.5 . .
H11D C114 H11E 109.5 . .
C113 C115 H11F 109.5 . .
C113 C115 H11G 109.5 . .
C113 C115 H11H 109.5 . .
H11F C115 H11G 109.5 . .
H11F C115 H11H 109.5 . .
H11G C115 H11H 109.5 . .
C122 C121 C111 122.0(4) . .
C126 C121 C111 120.8(4) . .
C126 C121 C122 117.2(4) . .
C121 C122 H122 117.6 . .
C121 C122 C123 124.8(4) . .
C123 C122 H122 117.6 . .
C122 C123 C124 115.6(4) . .
C122 C123 C131 123.2(4) . .
C124 C123 C131 121.1(4) . .
C123 C124 C125 122.7(4) . .
O128 C124 C123 116.0(4) . .
O128 C124 C125 121.3(4) . .
C124 C125 C126 117.2(4) . .
C124 C125 C129 122.5(4) . .
C126 C125 C129 120.2(4) . .
C121 C126 C125 122.3(4) . .
O127 C126 C121 123.0(4) . .
O127 C126 C125 114.7(4) . .
C125 C129 H129 119.8 . .
N130 C129 C125 120.4(4) . .
N130 C129 H129 119.8 . .
C123 C131 H131 106.6 . .
C123 C131 C132 112.7(3) . .
C132 C131 H131 106.6 . .
C141 C131 C123 111.4(3) . .
C141 C131 H131 106.6 . .
C141 C131 C132 112.5(3) . .
C131 C132 H13A 108.7 . .
C131 C132 H13B 108.7 . .
H13A C132 H13B 107.6 . .
C133 C132 C131 114.4(3) . .
C133 C132 H13A 108.7 . .
C133 C132 H13B 108.7 . .
C132 C133 H133 107.1 . .
C132 C133 C134 110.7(4) . .
C132 C133 C135 112.9(4) . .
C134 C133 H133 107.1 . .
C135 C133 H133 107.1 . .
C135 C133 C134 111.5(4) . .
C133 C134 H13C 109.5 . .
C133 C134 H13D 109.5 . .
C133 C134 H13E 109.5 . .
H13C C134 H13D 109.5 . .
H13C C134 H13E 109.5 . .
H13D C134 H13E 109.5 . .
C133 C135 H13F 109.5 . .
C133 C135 H13G 109.5 . .
C133 C135 H13H 109.5 . .
H13F C135 H13G 109.5 . .
H13F C135 H13H 109.5 . .
H13G C135 H13H 109.5 . .
C142 C141 C131 122.2(3) . .
C142 C141 C146 116.9(3) . .
C146 C141 C131 120.9(3) . .
C141 C142 H142 117.7 . .
C141 C142 C143 124.7(4) . .
C143 C142 H142 117.7 . .
C142 C143 C151 123.3(3) . .
C144 C143 C142 117.0(3) . .
C144 C143 C151 119.7(3) . .
C143 C144 C145 121.8(3) . .
O148 C144 C143 118.5(3) . .
O148 C144 C145 119.7(3) . .
C144 C145 C146 118.2(4) . .
C144 C145 C149 123.2(4) . .
C146 C145 C149 118.6(4) . .
C141 C146 C145 121.4(3) . .
O147 C146 C141 122.6(3) . .
O147 C146 C145 116.0(3) . .
C145 C149 H149 120.4 . .
N150 C149 C145 119.2(4) . .
N150 C149 H149 120.4 . .
C81 C151 C143 111.3(3) . .
C81 C151 H151 107.1 . .
C81 C151 C152 112.0(3) . .
C143 C151 H151 107.1 . .
C143 C151 C152 111.8(3) . .
C152 C151 H151 107.1 . .
C151 C152 H15D 108.3 . .
C151 C152 H15E 108.3 . .
H15D C152 H15E 107.4 . .
C153 C152 C151 116.0(3) . .
C153 C152 H15D 108.3 . .
C153 C152 H15E 108.3 . .
C152 C153 H153 108.4 . .
C152 C153 C155 109.2(4) . .
C154 C153 C152 112.7(4) . .
C154 C153 H153 108.4 . .
C154 C153 C155 109.6(5) . .
C155 C153 H153 108.4 . .
C153 C154 H15F 109.5 . .
C153 C154 H15G 109.5 . .
C153 C154 H15H 109.5 . .
H15F C154 H15G 109.5 . .
H15F C154 H15H 109.5 . .
H15G C154 H15H 109.5 . .
C153 C155 H15I 109.5 . .
C153 C155 H15J 109.5 . .
C153 C155 H15K 109.5 . .
H15I C155 H15J 109.5 . .
H15I C155 H15K 109.5 . .
H15J C155 H15K 109.5 . .
C9 N10 N110 111.8(4) . 3_665
C29 N30 N50 113.2(3) . 3_665
C49 N50 N30 113.0(3) . 2_655
C69 N70 N90 112.5(3) . .
C89 N90 N70 113.6(3) . .
C109 N110 N10 112.9(4) . 2_655
C129 N130 N150 113.8(4) . 2_655
C149 N150 N130 114.3(3) . 3_665
C6 O7 H7 109.5 . .
C4 O8 H8 109.5 . .
C26 O27 H27 109.5 . .
C24 O28 H28 109.5 . .
C46 O47 H47 109.5 . .
C44 O48 H48 109.5 . .
C66 O67 H67 109.5 . .
C64 O68 H68 109.5 . .
C86 O87 H87 109.5 . .
C84 O88 H88 109.5 . .
C106 O107 H107 109.5 . .
C104 O108 H108 109.5 . .
C126 O127 H127 109.5 . .
C124 O128 H128 109.5 . .
C146 O147 H147 109.5 . .
C144 O148 H148 109.5 . .
H24A C241 H24B 109.5 . .
H24A C241 H24C 109.5 . .
H24B C241 H24C 109.5 . .
C242 C241 H24A 109.5 . .
C242 C241 H24B 109.5 . .
C242 C241 H24C 109.5 . .
C247 C242 C241 115.2(4) . .
C247 C242 C243 120.0 . .
C243 C242 C241 124.7(4) . .
C242 C247 H247 120.0 . .
C242 C247 C246 120.0 . .
C246 C247 H247 120.0 . .
C247 C246 H246 120.0 . .
C245 C246 C247 120.0 . .
C245 C246 H246 120.0 . .
C246 C245 H245 120.0 . .
C244 C245 C246 120.0 . .
C244 C245 H245 120.0 . .
C245 C244 H244 120.0 . .
C245 C244 C243 120.0 . .
C243 C244 H244 120.0 . .
C242 C243 H243 120.0 . .
C244 C243 C242 120.0 . .
C244 C243 H243 120.0 . .
H21A C211 H21B 109.5 . .
H21A C211 H21C 109.5 . .
H21B C211 H21C 109.5 . .
C212 C211 H21A 109.5 . .
C212 C211 H21B 109.5 . .
C212 C211 H21C 109.5 . .
C213 C212 C211 121.8(7) . .
C213 C212 C217 120.0 . .
C217 C212 C211 118.1(7) . .
C212 C213 H213 120.0 . .
C212 C213 C214 120.0 . .
C214 C213 H213 120.0 . .
C213 C214 H214 120.0 . .
C213 C214 C215 120.0 . .
C215 C214 H214 120.0 . .
C214 C215 H215 120.0 . .
C216 C215 C214 120.0 . .
C216 C215 H215 120.0 . .
C215 C216 H216 120.0 . .
C215 C216 C217 120.0 . .
C217 C216 H216 120.0 . .
C212 C217 H217 120.0 . .
C216 C217 C212 120.0 . .
C216 C217 H217 120.0 . .
H20A C201 H20B 109.5 . .
H20A C201 H20C 109.5 . .
H20B C201 H20C 109.5 . .
C202 C201 H20A 109.5 . .
C202 C201 H20B 109.5 . .
C202 C201 H20C 109.5 . .
C203 C202 C201 120.3(8) . .
C203 C202 C207 117.6(8) . .
C207 C202 C201 122.1(9) . .
C202 C203 H203 119.8 . .
C202 C203 C204 120.4(8) . .
C204 C203 H203 119.8 . .
C203 C204 H204 120.8 . .
C205 C204 C203 118.5(8) . .
C205 C204 H204 120.8 . .
C204 C205 H205 119.9 . .
C206 C205 C204 120.2(7) . .
C206 C205 H205 119.9 . .
C205 C206 H206 119.1 . .
C207 C206 C205 121.9(7) . .
C207 C206 H206 119.1 . .
C202 C207 H207 119.3 . .
C206 C207 C202 121.4(7) . .
C206 C207 H207 119.3 . .
H23A C231 H23B 109.5 . .
H23A C231 H23C 109.5 . .
H23B C231 H23C 109.5 . .
C232 C231 H23A 109.5 . .
C232 C231 H23B 109.5 . .
C232 C231 H23C 109.5 . .
C233 C232 C231 122.9(7) . .
C233 C232 C237 118.0(8) . .
C237 C232 C231 119.1(9) . .
C232 C233 H233 119.9 . .
C234 C233 C232 120.2(7) . .
C234 C233 H233 119.9 . .
C233 C234 H234 118.7 . .
C233 C234 C235 122.7(8) . .
C235 C234 H234 118.7 . .
C234 C235 H235 120.8 . .
C236 C235 C234 118.4(8) . .
C236 C235 H235 120.8 . .
C235 C236 H236 120.3 . .
C235 C236 C237 119.4(7) . .
C237 C236 H236 120.3 . .
C232 C237 C236 121.2(7) . .
C232 C237 H237 119.4 . .
C236 C237 H237 119.4 . .
H22A C221 H22B 109.5 . .
H22A C221 H22C 109.5 . .
H22B C221 H22C 109.5 . .
C222 C221 H22A 109.5 . .
C222 C221 H22B 109.5 . .
C222 C221 H22C 109.5 . .
C223 C222 C221 120.9(6) 11_554 .
C223 C222 C221 120.9(6) . .
C223 C222 C223 118.2(12) 11_554 .
C222 C223 H223 121.2 . .
C224 C223 C222 117.7(10) . .
C224 C223 H223 121.2 . .
C223 C224 H224 115.9 . .
C223 C224 C225 128.2(12) . .
C225 C224 H224 115.9 . .
C224 C225 C224 108.6(14) 11_554 .
C224 C225 H225 125.7 11_554 .
C224 C225 H225 125.7 . .

loop_
_geom_bond_atom_site_label_1
_geom_bond_atom_site_label_2
_geom_bond_distance
_geom_bond_site_symmetry_2
C1 C2 1.404(5) .
C1 C6 1.407(5) .
C1 C71 1.520(5) .
C2 H2 0.9300 .
C2 C3 1.354(5) .
C3 C4 1.378(5) .
C3 C11 1.544(5) .
C4 C5 1.407(5) .
C4 O8 1.366(4) .
C5 C6 1.381(5) .
C5 C9 1.452(6) .
C6 O7 1.370(4) .
C9 H9 0.9300 .
C9 N10 1.265(5) .
C11 H11 0.9800 .
C11 C12 1.535(5) .
C11 C21 1.531(5) .
C12 H12A 0.9700 .
C12 H12B 0.9700 .
C12 C13 1.518(5) .
C13 H13 0.9800 .
C13 C14 1.573(7) .
C13 C15 1.480(6) .
C14 H14A 0.9600 .
C14 H14B 0.9600 .
C14 H14C 0.9600 .
C15 H15A 0.9600 .
C15 H15B 0.9600 .
C15 H15C 0.9600 .
C21 C22 1.382(5) .
C21 C26 1.381(5) .
C22 H22 0.9300 .
C22 C23 1.373(5) .
C23 C24 1.393(5) .
C23 C31 1.516(5) .
C24 C25 1.372(5) .
C24 O28 1.390(4) .
C25 C26 1.409(5) .
C25 C29 1.433(5) .
C26 O27 1.379(4) .
C29 H29 0.9300 .
C29 N30 1.283(4) .
C31 H31 0.9800 .
C31 C32 1.526(5) .
C31 C41 1.531(5) .
C32 H32A 0.9700 .
C32 H32B 0.9700 .
C32 C33 1.500(5) .
C33 H33 0.9800 .
C33 C34 1.524(5) .
C33 C35 1.522(5) .
C34 H34A 0.9600 .
C34 H34B 0.9600 .
C34 H34C 0.9600 .
C35 H35A 0.9600 .
C35 H35B 0.9600 .
C35 H35C 0.9600 .
C41 C42 1.378(5) .
C41 C46 1.400(5) .
C42 H42 0.9300 .
C42 C43 1.393(5) .
C43 C44 1.372(5) .
C43 C51 1.537(5) .
C44 C45 1.384(5) .
C44 O48 1.385(4) .
C45 C46 1.402(5) .
C45 C49 1.467(5) .
C46 O47 1.371(4) .
C49 H49 0.9300 .
C49 N50 1.268(5) .
C51 H51 0.9800 .
C51 C52 1.516(5) .
C51 C61 1.519(5) .
C52 H52A 0.9700 .
C52 H52B 0.9700 .
C52 C53 1.518(5) .
C53 H53 0.9800 .
C53 C54 1.507(6) .
C53 C55 1.492(6) .
C54 H54A 0.9600 .
C54 H54B 0.9600 .
C54 H54C 0.9600 .
C55 H55A 0.9600 .
C55 H55B 0.9600 .
C55 H55C 0.9600 .
C61 C62 1.402(5) .
C61 C66 1.396(5) .
C62 H62 0.9300 .
C62 C63 1.378(5) .
C63 C64 1.396(5) .
C63 C71 1.514(5) .
C64 C65 1.377(5) .
C64 O68 1.377(4) .
C65 C66 1.420(5) .
C65 C69 1.466(5) .
C66 O67 1.366(4) .
C69 H69 0.9300 .
C69 N70 1.279(4) .
C71 H71 0.9800 .
C71 C72 1.544(5) .
C72 H72A 0.9700 .
C72 H72B 0.9700 .
C72 C73 1.513(5) .
C73 H73 0.9800 .
C73 C74 1.520(6) .
C73 C75 1.522(6) .
C74 H74A 0.9600 .
C74 H74B 0.9600 .
C74 H74C 0.9600 .
C75 H75A 0.9600 .
C75 H75B 0.9600 .
C75 H75C 0.9600 .
C81 C82 1.383(5) .
C81 C86 1.410(5) .
C81 C151 1.515(5) .
C82 H82 0.9300 .
C82 C83 1.377(5) .
C83 C84 1.401(5) .
C83 C91 1.521(5) .
C84 C85 1.414(5) .
C84 O88 1.340(4) .
C85 C86 1.395(5) .
C85 C89 1.464(5) .
C86 O87 1.359(4) .
C89 H89 0.9300 .
C89 N90 1.291(4) .
C91 H91 0.9800 .
C91 C92 1.557(5) .
C91 C101 1.493(5) .
C92 H92A 0.9700 .
C92 H92B 0.9700 .
C92 C93 1.496(5) .
C93 H93 0.9800 .
C93 C94 1.498(5) .
C93 C95 1.517(6) .
C94 H94A 0.9600 .
C94 H94B 0.9600 .
C94 H94C 0.9600 .
C95 H95A 0.9600 .
C95 H95B 0.9600 .
C95 H95C 0.9600 .
C101 C102 1.403(5) .
C101 C106 1.377(5) .
C102 H102 0.9300 .
C102 C103 1.364(5) .
C103 C104 1.389(5) .
C103 C111 1.519(5) .
C104 C105 1.417(5) .
C104 O108 1.359(5) .
C105 C106 1.392(6) .
C105 C109 1.441(6) .
C106 O107 1.382(4) .
C109 H109 0.9300 .
C109 N110 1.286(5) .
C111 H111 0.9800 .
C111 C112 1.527(5) .
C111 C121 1.508(5) .
C112 H11A 0.9700 .
C112 H11B 0.9700 .
C112 C113 1.508(5) .
C113 H113 0.9800 .
C113 C114 1.535(6) .
C113 C115 1.531(5) .
C114 H11C 0.9600 .
C114 H11D 0.9600 .
C114 H11E 0.9600 .
C115 H11F 0.9600 .
C115 H11G 0.9600 .
C115 H11H 0.9600 .
C121 C122 1.384(5) .
C121 C126 1.377(5) .
C122 H122 0.9300 .
C122 C123 1.399(5) .
C123 C124 1.399(5) .
C123 C131 1.520(5) .
C124 C125 1.409(5) .
C124 O128 1.369(4) .
C125 C126 1.414(5) .
C125 C129 1.430(6) .
C126 O127 1.373(5) .
C129 H129 0.9300 .
C129 N130 1.279(5) .
C131 H131 0.9800 .
C131 C132 1.542(5) .
C131 C141 1.514(5) .
C132 H13A 0.9700 .
C132 H13B 0.9700 .
C132 C133 1.493(5) .
C133 H133 0.9800 .
C133 C134 1.522(5) .
C133 C135 1.504(6) .
C134 H13C 0.9600 .
C134 H13D 0.9600 .
C134 H13E 0.9600 .
C135 H13F 0.9600 .
C135 H13G 0.9600 .
C135 H13H 0.9600 .
C141 C142 1.380(5) .
C141 C146 1.400(5) .
C142 H142 0.9300 .
C142 C143 1.394(5) .
C143 C144 1.387(5) .
C143 C151 1.540(5) .
C144 C145 1.408(5) .
C144 O148 1.366(4) .
C145 C146 1.417(5) .
C145 C149 1.438(5) .
C146 O147 1.372(4) .
C149 H149 0.9300 .
C149 N150 1.278(5) .
C151 H151 0.9800 .
C151 C152 1.545(5) .
C152 H15D 0.9700 .
C152 H15E 0.9700 .
C152 C153 1.499(5) .
C153 H153 0.9800 .
C153 C154 1.482(7) .
C153 C155 1.547(6) .
C154 H15F 0.9600 .
C154 H15G 0.9600 .
C154 H15H 0.9600 .
C155 H15I 0.9600 .
C155 H15J 0.9600 .
C155 H15K 0.9600 .
N10 N110 1.382(5) 3_665
N30 N50 1.424(4) 3_665
N50 N30 1.424(4) 2_655
N70 N90 1.421(4) .
N110 N10 1.382(5) 2_655
N130 N150 1.404(4) 2_655
N150 N130 1.404(4) 3_665
O7 H7 0.8200 .
O8 H8 0.8200 .
O27 H27 0.8200 .
O28 H28 0.8200 .
O47 H47 0.8200 .
O48 H48 0.8200 .
O67 H67 0.8200 .
O68 H68 0.8200 .
O87 H87 0.8200 .
O88 H88 0.8200 .
O107 H107 0.8200 .
O108 H108 0.8200 .
O127 H127 0.8200 .
O128 H128 0.8200 .
O147 H147 0.8200 .
O148 H148 0.8200 .
C241 H24A 0.9600 .
C241 H24B 0.9600 .
C241 H24C 0.9600 .
C241 C242 1.568(7) .
C242 C247 1.3900 .
C242 C243 1.3900 .
C247 H247 0.9300 .
C247 C246 1.3900 .
C246 H246 0.9300 .
C246 C245 1.3900 .
C245 H245 0.9300 .
C245 C244 1.3900 .
C244 H244 0.9300 .
C244 C243 1.3900 .
C243 H243 0.9300 .
C211 H21A 0.9600 .
C211 H21B 0.9600 .
C211 H21C 0.9600 .
C211 C212 1.703(11) .
C212 C213 1.3900 .
C212 C217 1.3900 .
C213 H213 0.9300 .
C213 C214 1.3900 .
C214 H214 0.9300 .
C214 C215 1.3900 .
C215 H215 0.9300 .
C215 C216 1.3900 .
C216 H216 0.9300 .
C216 C217 1.3900 .
C217 H217 0.9300 .
C201 H20A 0.9600 .
C201 H20B 0.9600 .
C201 H20C 0.9600 .
C201 C202 1.466(9) .
C202 C203 1.365(9) .
C202 C207 1.420(9) .
C203 H203 0.9300 .
C203 C204 1.471(10) .
C204 H204 0.9300 .
C204 C205 1.369(8) .
C205 H205 0.9300 .
C205 C206 1.365(8) .
C206 H206 0.9300 .
C206 C207 1.354(8) .
C207 H207 0.9300 .
C231 H23A 0.9600 .
C231 H23B 0.9600 .
C231 H23C 0.9600 .
C231 C232 1.501(9) .
C232 C233 1.391(9) .
C232 C237 1.396(8) .
C233 H233 0.9300 .
C233 C234 1.315(8) .
C234 H234 0.9300 .
C234 C235 1.419(9) .
C235 H235 0.9300 .
C235 C236 1.349(8) .
C236 H236 0.9300 .
C236 C237 1.396(8) .
C237 H237 0.9300 .
C221 H22A 0.9600 .
C221 H22B 0.9600 .
C221 H22C 0.9600 .
C221 C222 1.566(13) .
C222 C223 1.393(9) 11_554
C222 C223 1.393(8) .
C223 H223 0.9300 .
C223 C224 1.340(10) .
C224 H224 0.9300 .
C224 C225 1.389(11) .
C225 C224 1.389(11) 11_554
C225 H225 0.9300 .
